data_1551338
loop_
_publ_author_name
'Krzysztof Ziach'
'Celine Chollet'
'Vincent Parissi'
'Panchami Prabhakaran'
'Mathieu Marchivie'
'Valentina Corvaglia'
'Partha Pratim Bose'
'Katta Laxmi-Reddy'
'Frederic Godde'
'Jean-Marie Schmitter'
'Stephane Chaignepain'
'Philippe Pourquier'
'Ivan Huc'

_publ_section_title
;
 Single helically folded aromatic oligoamides that mimic the charge
 surface of double-stranded B-DNA
;
_journal_name_full 'Nature Chemistry'
_journal_page_first 511
_journal_page_last 518
_journal_paper_doi 10.1038/s41557-018-0018-7
_journal_volume 10
_journal_year 2018
_chemical_formula_sum 'C259 H311 Cl3 N32 O83 P16 Si'
_chemical_formula_weight 5830.34
_space_group_crystal_system monoclinic
_space_group_IT_number 15
_space_group_name_Hall '-C 2yc'
_space_group_name_H-M_alt 'C 1 2/c 1'
_atom_sites_solution_hydrogens geom
_cell_angle_alpha 90
_cell_angle_beta 126.304(2)
_cell_angle_gamma 90
_cell_formula_units_Z 8
_cell_length_a 42.984(2)
_cell_length_b 52.9718(14)
_cell_length_c 33.962(2)
_cell_measurement_temperature 120(2)
_cell_volume 62319(5)
_computing_cell_refinement
;
CrystalClear-SM Expert 2.0 r4 (Rigaku, 2009)
;
_computing_data_collection
;
CrystalClear-SM Expert 2.0 r4 (Rigaku, 2009)
;
_computing_data_reduction
;
CrystalClear-SM Expert 2.0 r4 (Rigaku, 2009)
;
_computing_structure_refinement 'SHELXL-2013 (Sheldrick, 2013)'
_computing_structure_solution 'SHELXD (Sheldrick, 2008)'
_diffrn_ambient_temperature 120(2)
_diffrn_detector 'RAXIS SPIDER IP'
_diffrn_detector_area_resol_mean 10.0000
_diffrn_measured_fraction_theta_full 0.999
_diffrn_measured_fraction_theta_max 0.980
_diffrn_measurement_device
;
Crystal Goniometer
;
_diffrn_measurement_device_type
;
Rigaku RAXIS conversion
;
_diffrn_measurement_method 'profile data from \w-scans'
_diffrn_measurement_specimen_support Fiber
_diffrn_radiation_monochromator Confocal
_diffrn_radiation_type CuK\a
_diffrn_radiation_wavelength 1.54178
_diffrn_reflns_av_R_equivalents 0.214
_diffrn_reflns_av_unetI/netI 0.333
_diffrn_reflns_Laue_measured_fraction_full 0.999
_diffrn_reflns_Laue_measured_fraction_max 0.980
_diffrn_reflns_limit_h_max 53
_diffrn_reflns_limit_h_min -51
_diffrn_reflns_limit_k_max 65
_diffrn_reflns_limit_k_min -57
_diffrn_reflns_limit_l_max 41
_diffrn_reflns_limit_l_min -41
_diffrn_reflns_number 441727
_diffrn_reflns_point_group_measured_fraction_full 0.999
_diffrn_reflns_point_group_measured_fraction_max 0.980
_diffrn_reflns_theta_full 66.500
_diffrn_reflns_theta_max 72.608
_diffrn_reflns_theta_min 1.524
_diffrn_source 'Rotating Anode'
_diffrn_source_current 20.0
_diffrn_source_voltage 40.0
_exptl_absorpt_coefficient_mu 1.772
_exptl_absorpt_correction_T_max 1.000
_exptl_absorpt_correction_T_min 0.587
_exptl_absorpt_correction_type multi-scan
_exptl_absorpt_process_details 'CrystalClear (Rigaku/MSC Inc., 2005)'
_exptl_crystal_colour Colorless
_exptl_crystal_density_diffrn 1.243
_exptl_crystal_description Prism
_exptl_crystal_F_000 24464
_exptl_crystal_size_max 0.10
_exptl_crystal_size_mid 0.10
_exptl_crystal_size_min 0.05
_refine_diff_density_max 0.553
_refine_diff_density_min -0.359
_refine_diff_density_rms 0.082
_refine_ls_extinction_coef .
_refine_ls_extinction_method none
_refine_ls_goodness_of_fit_ref 0.971
_refine_ls_hydrogen_treatment constr
_refine_ls_matrix_type full
_refine_ls_number_parameters 2572
_refine_ls_number_reflns 60666
_refine_ls_number_restraints 3026
_refine_ls_restrained_S_all 1.027
_refine_ls_R_factor_all 0.3397
_refine_ls_R_factor_gt 0.1574
_refine_ls_shift/su_max 0.006
_refine_ls_shift/su_mean 0.000
_refine_ls_structure_factor_coef Fsqd
_refine_ls_weighting_details 'w=1/[\s^2^(Fo^2^)+(0.0500P)^2^] where P=(Fo^2^+2Fc^2^)/3'
_refine_ls_weighting_scheme calc
_refine_ls_wR_factor_gt 0.3276
_refine_ls_wR_factor_ref 0.3615
_reflns_Friedel_coverage 0.000
_reflns_Friedel_fraction_full .
_reflns_Friedel_fraction_max .
_reflns_number_gt 8158
_reflns_number_total 60666
_reflns_threshold_expression 'I > 2\s(I)'
_cod_data_source_file 41557_2018_18_MOESM5_ESM.cif
_cod_data_source_block 2
_cod_depositor_comments
;
The following automatic conversions were performed:

data item '_exptl_absorpt_correction_type' value 'Multi-scan' was
changed to 'multi-scan' in accordance with the built-in table derived
from the CIF Core dictionary named 'cif_core.dic' version 2.4.5 last
updated on 2014-11-21.

Automatic conversion script
Id: cif_fix_values 6909 2019-04-08 15:41:33Z antanas 
;
_cod_original_cell_volume 62317(5)
_cod_original_sg_symbol_H-M 'C 2/c'
_cod_database_code 1551338
_shelx_space_group_comment
;
The symmetry employed for this shelxl refinement is uniquely defined
by the following loop, which should always be used as a source of
symmetry information in preference to the above space-group names.
They are only intended as comments.
;

loop_
_space_group_symop_operation_xyz
'x, y, z'
'-x, y, -z+1/2'
'x+1/2, y+1/2, z'
'-x+1/2, y+1/2, -z+1/2'
'-x, -y, -z'
'x, -y, z-1/2'
'-x+1/2, -y+1/2, -z'
'x+1/2, -y+1/2, z-1/2'

loop_
_atom_site_label
_atom_site_type_symbol
_atom_site_fract_x
_atom_site_fract_y
_atom_site_fract_z
_atom_site_U_iso_or_equiv
_atom_site_adp_type
_atom_site_occupancy
_atom_site_site_symmetry_order
_atom_site_calc_flag
_atom_site_refinement_flags_posn
_atom_site_refinement_flags_adp
_atom_site_refinement_flags_occupancy
_atom_site_disorder_assembly
_atom_site_disorder_group
C5_1 C -0.4100(5) -0.1613(3) -0.2149(6) 0.330(7) Uani 1 1 d . U . . .
H5A_1 H -0.3948 -0.1590 -0.1802 0.495 Uiso 1 1 calc R U . . .
H5B_1 H -0.4367 -0.1581 -0.2291 0.495 Uiso 1 1 calc R U . . .
H5C_1 H -0.4014 -0.1497 -0.2284 0.495 Uiso 1 1 calc R U . . .
C6_1 C -0.4144(4) -0.2084(2) -0.2066(5) 0.252(5) Uani 1 1 d . U . . .
H6A_1 H -0.4415 -0.2086 -0.2207 0.378 Uiso 1 1 calc R U . . .
H6B_1 H -0.3997 -0.2073 -0.1717 0.378 Uiso 1 1 calc R U . . .
H6C_1 H -0.4078 -0.2237 -0.2154 0.378 Uiso 1 1 calc R U . . .
C4_1 C -0.4057(5) -0.1862(4) -0.2255(7) 0.243(5) Uani 1 1 d D U . . .
C7_1 C -0.4233(4) -0.1932(3) -0.2807(5) 0.332(7) Uani 1 1 d . U . . .
H7A_1 H -0.4104 -0.1836 -0.2910 0.498 Uiso 1 1 calc R U . . .
H7B_1 H -0.4504 -0.1893 -0.3013 0.498 Uiso 1 1 calc R U . . .
H7C_1 H -0.4198 -0.2109 -0.2830 0.498 Uiso 1 1 calc R U . . .
O3_1 O -0.3660(4) -0.19406(18) -0.2040(3) 0.235(3) Uani 1 1 d D U . . .
O2_1 O -0.3525(3) -0.1657(2) -0.2355(4) 0.274(5) Uani 1 1 d D U . . .
C1_1 C -0.3422(5) -0.1834(3) -0.2108(6) 0.207(5) Uani 1 1 d D U . . .
N72_2 N -0.3033(4) -0.1919(2) -0.1815(4) 0.226(4) Uani 1 1 d D U . . .
H72_2 H -0.2962 -0.2011 -0.1566 0.271 Uiso 1 1 calc R U . . .
N1_2 N -0.21883(16) -0.19574(8) -0.19948(15) 0.162(3) Uani 1 1 d G U . . .
C2_2 C -0.1901(2) -0.19790(8) -0.20626(19) 0.175(4) Uani 1 1 d G U . . .
C3_2 C -0.15153(19) -0.19893(9) -0.1661(3) 0.176(3) Uani 1 1 d G U . . .
H3_2 H -0.1323 -0.2004 -0.1706 0.212 Uiso 1 1 calc R U . . .
C4_2 C -0.14178(14) -0.19779(10) -0.1191(2) 0.180(3) Uani 1 1 d G U . . .
C5_2 C -0.17055(13) -0.19564(6) -0.11231(15) 0.175(3) Uani 1 1 d G U . . .
C6_2 C -0.20907(13) -0.19461(6) -0.15251(15) 0.169(3) Uani 1 1 d G U . . .
C7_2 C -0.23784(14) -0.19245(10) -0.1457(2) 0.190(4) Uani 1 1 d G U . . .
C8_2 C -0.2281(2) -0.19132(11) -0.0988(3) 0.189(4) Uani 1 1 d G U . . .
H8_2 H -0.2473 -0.1899 -0.0942 0.227 Uiso 1 1 calc R U . . .
C9_2 C -0.1896(2) -0.19234(10) -0.0586(2) 0.202(4) Uani 1 1 d G U . . .
H9_2 H -0.1830 -0.1916 -0.0271 0.242 Uiso 1 1 calc R U . . .
C10_2 C -0.16079(17) -0.19450(10) -0.06534(15) 0.191(4) Uani 1 1 d G U . . .
H10_2 H -0.1350 -0.1952 -0.0384 0.229 Uiso 1 1 calc R U . . .
O41_2 O -0.1009(3) -0.19632(14) -0.0789(3) 0.203(3) Uani 1 1 d . U . . .
C42_2 C -0.0735(3) -0.1925(3) -0.0882(4) 0.238(5) Uani 1 1 d D U . . .
H42A_2 H -0.0813 -0.1787 -0.1110 0.286 Uiso 1 1 calc R U . . .
H42B_2 H -0.0709 -0.2076 -0.1022 0.286 Uiso 1 1 calc R U . . .
P43_2 P -0.02923(18) -0.18534(13) -0.0316(2) 0.285(3) Uani 1 1 d D U . . .
O44_2 O -0.0353(3) -0.16385(19) -0.0088(3) 0.288(4) Uani 1 1 d D U . . .
O46_2 O 0.0040(3) -0.1809(2) -0.0462(4) 0.329(5) Uani 1 1 d D U . . .
O45_2 O -0.0160(3) -0.2105(2) 0.0009(4) 0.322(5) Uani 1 1 d D U . . .
C21_2 C -0.2002(5) -0.2022(2) -0.2533(5) 0.184(4) Uani 1 1 d . U . . .
O22_2 O -0.1822(2) -0.19924(16) -0.2689(3) 0.195(3) Uani 1 1 d . U . . .
C71_2 C -0.2763(3) -0.1869(2) -0.1892(3) 0.178(3) Uani 1 1 d . U . . .
H71A_2 H -0.2778 -0.1692 -0.1977 0.214 Uiso 1 1 calc R U . . .
H71B_2 H -0.2814 -0.1969 -0.2163 0.214 Uiso 1 1 calc R U . . .
N71_3 N -0.2389(3) -0.20583(13) -0.2879(3) 0.154(3) Uani 1 1 d . U . . .
H71_3 H -0.2512 -0.2057 -0.2751 0.185 Uiso 1 1 calc R U . . .
N1_3 N -0.31355(16) -0.22430(9) -0.33138(15) 0.144(2) Uani 1 1 d G U . . .
C2_3 C -0.35070(17) -0.23353(9) -0.3535(2) 0.111(3) Uiso 1 1 d G U . . .
C3_3 C -0.37492(14) -0.23731(9) -0.4037(2) 0.174(3) Uani 1 1 d G U . . .
H3_3 H -0.3998 -0.2435 -0.4185 0.209 Uiso 1 1 calc R U . . .
C4_3 C -0.36199(14) -0.23188(9) -0.43186(15) 0.182(4) Uani 1 1 d G U . . .
C5_3 C -0.32485(14) -0.22266(7) -0.40975(13) 0.182(3) Uani 1 1 d G U . . .
C6_3 C -0.30062(13) -0.21887(6) -0.35950(13) 0.168(3) Uani 1 1 d G U . . .
C7_3 C -0.26348(13) -0.20965(10) -0.33738(18) 0.174(3) Uani 1 1 d G U . . .
C8_3 C -0.25055(16) -0.20421(11) -0.3655(2) 0.193(4) Uani 1 1 d G U . . .
H8_3 H -0.2257 -0.1980 -0.3507 0.232 Uiso 1 1 calc R U . . .
C9_3 C -0.27478(19) -0.20800(11) -0.4157(2) 0.212(4) Uani 1 1 d G U . . .
H9_3 H -0.2661 -0.2044 -0.4346 0.254 Uiso 1 1 calc R U . . .
C10_3 C -0.31192(18) -0.21722(10) -0.43787(17) 0.211(4) Uani 1 1 d G U . . .
H10_3 H -0.3281 -0.2198 -0.4715 0.253 Uiso 1 1 calc R U . . .
O41_3 O -0.3840(2) -0.23726(12) -0.4806(2) 0.162(2) Uani 1 1 d . U . . .
C42_3 C -0.4249(3) -0.2455(2) -0.5066(3) 0.207(4) Uani 1 1 d D U . . .
H42A_3 H -0.4388 -0.2335 -0.5009 0.248 Uiso 1 1 calc R U . . .
H42B_3 H -0.4258 -0.2618 -0.4943 0.248 Uiso 1 1 calc R U . . .
P43_3 P -0.4472(2) -0.24766(12) -0.57132(17) 0.247(2) Uani 1 1 d D U . . .
O44_3 O -0.4873(3) -0.2558(2) -0.5979(3) 0.282(5) Uani 1 1 d D U . . .
O45_3 O -0.4205(3) -0.2628(2) -0.5777(3) 0.292(4) Uani 1 1 d D U . . .
O46_3 O -0.4424(3) -0.2161(2) -0.5858(3) 0.322(5) Uani 1 1 d D U . . .
C21_3 C -0.3626(4) -0.24223(19) -0.3221(5) 0.127(3) Uani 1 1 d . U . . .
O22_3 O -0.3973(3) -0.24583(16) -0.3401(3) 0.200(4) Uani 1 1 d . U . . .
N72_4 N -0.3297(3) -0.24313(13) -0.2730(3) 0.156(3) Uani 1 1 d . U . . .
H72_4 H -0.3075 -0.2377 -0.2637 0.187 Uiso 1 1 calc R U . . .
C71_4 C -0.3363(3) -0.25381(15) -0.2401(3) 0.152(3) Uani 1 1 d . U . . .
H71A_4 H -0.3449 -0.2710 -0.2507 0.182 Uiso 1 1 calc R U . . .
H71B_4 H -0.3579 -0.2448 -0.2448 0.182 Uiso 1 1 calc R U . . .
N1_4 N -0.25502(17) -0.25784(8) -0.19728(15) 0.137(2) Uani 1 1 d G U . . .
C2_4 C -0.21603(18) -0.25963(8) -0.1773(2) 0.148(3) Uani 1 1 d G U . . .
C3_4 C -0.18861(14) -0.26010(10) -0.1269(2) 0.164(3) Uani 1 1 d G U . . .
H3_4 H -0.1625 -0.2613 -0.1136 0.196 Uiso 1 1 calc R U . . .
C4_4 C -0.20017(13) -0.25878(10) -0.09644(17) 0.175(4) Uani 1 1 d G U . . .
C5_4 C -0.23916(13) -0.25699(6) -0.11638(13) 0.140(3) Uani 1 1 d G U . . .
C6_4 C -0.26658(13) -0.25652(6) -0.16680(13) 0.146(3) Uani 1 1 d G U . . .
C7_4 C -0.30557(13) -0.25472(9) -0.18675(18) 0.142(3) Uani 1 1 d G U . . .
C8_4 C -0.31714(15) -0.25340(10) -0.1563(2) 0.161(3) Uani 1 1 d G U . . .
H8_4 H -0.3432 -0.2522 -0.1696 0.193 Uiso 1 1 calc R U . . .
C9_4 C -0.28971(19) -0.25388(9) -0.1059(2) 0.169(4) Uani 1 1 d G U . . .
H9_4 H -0.2975 -0.2530 -0.0855 0.203 Uiso 1 1 calc R U . . .
C10_4 C -0.25072(18) -0.25567(9) -0.08591(16) 0.156(3) Uani 1 1 d G U . . .
H10_4 H -0.2324 -0.2560 -0.0522 0.188 Uiso 1 1 calc R U . . .
O41_4 O -0.1748(3) -0.25881(14) -0.0460(3) 0.190(3) Uani 1 1 d . U . . .
C42_4 C -0.1349(3) -0.2598(2) -0.0236(4) 0.212(5) Uani 1 1 d D U . . .
H42A_4 H -0.1268 -0.2443 -0.0304 0.254 Uiso 1 1 calc R U . . .
H42B_4 H -0.1294 -0.2737 -0.0372 0.254 Uiso 1 1 calc R U . . .
P43_4 P -0.1089(2) -0.26373(13) 0.03979(19) 0.278(3) Uani 1 1 d D U . . .
O44_4 O -0.1209(4) -0.2856(2) 0.0530(4) 0.356(6) Uani 1 1 d D U . . .
O45_4 O -0.0671(3) -0.2606(2) 0.0614(3) 0.317(5) Uani 1 1 d D U . . .
O46_4 O -0.1230(3) -0.2387(2) 0.0610(3) 0.347(5) Uani 1 1 d D U . . .
C21_4 C -0.2018(4) -0.25955(19) -0.2084(5) 0.146(4) Uani 1 1 d . U . . .
O22_4 O -0.1671(2) -0.25861(15) -0.1900(3) 0.182(3) Uani 1 1 d . U . . .
O22_5 O -0.3908(2) -0.29790(11) -0.4269(2) 0.155(2) Uani 1 1 d . U . . .
C21_5 C -0.3567(4) -0.2972(2) -0.3861(5) 0.166(4) Uani 1 1 d . U . . .
N1_5 N -0.29606(15) -0.28177(8) -0.34507(18) 0.130(2) Uani 1 1 d G U . . .
C2_5 C -0.32920(13) -0.28861(8) -0.3904(2) 0.157(3) Uani 1 1 d G U . . .
C3_5 C -0.32838(14) -0.29049(9) -0.43056(17) 0.162(3) Uani 1 1 d G U . . .
H3_5 H -0.3506 -0.2951 -0.4609 0.195 Uiso 1 1 calc R U . . .
C4_5 C -0.29442(16) -0.28551(9) -0.42548(14) 0.177(3) Uani 1 1 d G U . . .
C5_5 C -0.26127(14) -0.27867(6) -0.38019(14) 0.152(3) Uani 1 1 d G U . . .
C6_5 C -0.26209(13) -0.27679(5) -0.33999(14) 0.147(3) Uani 1 1 d G U . . .
C7_5 C -0.22894(15) -0.26995(8) -0.29470(14) 0.148(3) Uani 1 1 d G U . . .
C8_5 C -0.19498(14) -0.26498(9) -0.28962(19) 0.147(3) Uani 1 1 d G U . . .
H8_5 H -0.1728 -0.2604 -0.2593 0.176 Uiso 1 1 calc R U . . .
C9_5 C -0.19416(14) -0.26685(9) -0.3298(2) 0.173(3) Uani 1 1 d G U . . .
H9_5 H -0.1714 -0.2635 -0.3264 0.207 Uiso 1 1 calc R U . . .
C10_5 C -0.22731(16) -0.27370(9) -0.3751(2) 0.159(3) Uani 1 1 d G U . . .
H10_5 H -0.2268 -0.2750 -0.4020 0.191 Uiso 1 1 calc R U . . .
O41_5 O -0.2907(2) -0.28797(13) -0.4623(3) 0.185(3) Uani 1 1 d . U . . .
C42_5 C -0.3257(3) -0.29838(19) -0.5092(4) 0.191(4) Uani 1 1 d D U . . .
H42A_5 H -0.3479 -0.2873 -0.5229 0.229 Uiso 1 1 calc R U . . .
H42B_5 H -0.3323 -0.3151 -0.5046 0.229 Uiso 1 1 calc R U . . .
P43_5 P -0.30812(18) -0.29928(11) -0.54872(17) 0.239(2) Uani 1 1 d D U . . .
O44_5 O -0.2719(3) -0.31337(18) -0.5269(3) 0.226(3) Uani 1 1 d D U . . .
O45_5 O -0.3430(3) -0.3126(2) -0.5995(4) 0.359(5) Uani 1 1 d D U . . .
O46_5 O -0.3106(3) -0.26899(18) -0.5618(3) 0.303(4) Uani 1 1 d D U . . .
N71_5 N -0.2322(2) -0.26693(13) -0.2542(3) 0.161(3) Uani 1 1 d . U . . .
H71_5 H -0.2541 -0.2699 -0.2596 0.193 Uiso 1 1 calc R U . . .
O41_6 O -0.2983(2) -0.32487(13) -0.1228(2) 0.189(3) Uani 1 1 d . U . . .
C42_6 C -0.2575(3) -0.32446(19) -0.0717(4) 0.198(4) Uani 1 1 d D U . . .
H42A_6 H -0.2438 -0.3090 -0.0675 0.237 Uiso 1 1 calc R U . . .
H42B_6 H -0.2419 -0.3387 -0.0685 0.237 Uiso 1 1 calc R U . . .
P43_6 P -0.26788(15) -0.32645(8) -0.02818(14) 0.1995(16) Uani 1 1 d D U . . .
O44_6 O -0.2907(2) -0.30479(13) -0.0314(2) 0.189(3) Uani 1 1 d D U . . .
O45_6 O -0.2214(2) -0.32622(17) 0.0223(3) 0.267(4) Uani 1 1 d D U . . .
O46_6 O -0.2936(3) -0.35444(12) -0.0390(2) 0.283(4) Uani 1 1 d D U . . .
N1_6 N -0.30730(16) -0.32029(8) -0.25052(18) 0.125(2) Uani 1 1 d G U . . .
C2_6 C -0.27086(14) -0.32274(8) -0.2065(2) 0.138(3) Uani 1 1 d G U . . .
C3_6 C -0.26699(14) -0.32480(10) -0.16299(18) 0.148(3) Uani 1 1 d G U . . .
H3_6 H -0.2426 -0.3264 -0.1335 0.178 Uiso 1 1 calc R U . . .
C4_6 C -0.29955(16) -0.32442(10) -0.16349(14) 0.186(4) Uani 1 1 d G U . . .
C5_6 C -0.33599(14) -0.32197(7) -0.20751(14) 0.150(3) Uani 1 1 d G U . . .
C6_6 C -0.33987(14) -0.31991(6) -0.25102(14) 0.139(3) Uani 1 1 d G U . . .
C7_6 C -0.37630(15) -0.31747(9) -0.29504(14) 0.156(3) Uani 1 1 d G U . . .
C8_6 C -0.40887(14) -0.31708(10) -0.2955(2) 0.181(4) Uani 1 1 d G U . . .
H8_6 H -0.4333 -0.3154 -0.3250 0.217 Uiso 1 1 calc R U . . .
C9_6 C -0.40500(15) -0.31915(10) -0.2520(2) 0.203(4) Uani 1 1 d G U . . .
H9_6 H -0.4268 -0.3189 -0.2524 0.243 Uiso 1 1 calc R U . . .
C10_6 C -0.36856(16) -0.32159(10) -0.2080(2) 0.168(4) Uani 1 1 d G U . . .
H10_6 H -0.3660 -0.3230 -0.1789 0.202 Uiso 1 1 calc R U . . .
C21_6 C -0.2342(4) -0.3237(2) -0.2024(4) 0.145(3) Uani 1 1 d . U . . .
O22_6 O -0.2057(3) -0.32040(18) -0.1682(3) 0.211(4) Uani 1 1 d . U . . .
N72_6 N -0.3527(2) -0.30277(14) -0.3463(3) 0.159(3) Uani 1 1 d . U . . .
H72_6 H -0.3301 -0.3015 -0.3191 0.191 Uiso 1 1 calc R U . . .
C71_6 C -0.3854(3) -0.31135(16) -0.3446(3) 0.156(3) Uani 1 1 d . U . . .
H71A_6 H -0.3968 -0.3263 -0.3650 0.188 Uiso 1 1 calc R U . . .
H71B_6 H -0.4050 -0.2983 -0.3596 0.188 Uiso 1 1 calc R U . . .
O41_7 O -0.1927(2) -0.34133(13) -0.3800(3) 0.192(2) Uani 1 1 d . U . . .
C42_7 C -0.2062(3) -0.34784(19) -0.4326(4) 0.207(4) Uani 1 1 d D U . . .
H42A_7 H -0.2207 -0.3340 -0.4550 0.248 Uiso 1 1 calc R U . . .
H42B_7 H -0.2219 -0.3630 -0.4448 0.248 Uiso 1 1 calc R U . . .
P43_7 P -0.16046(18) -0.35274(11) -0.4241(2) 0.243(2) Uani 1 1 d D U . . .
O44_7 O -0.1449(3) -0.3253(2) -0.4117(4) 0.324(5) Uani 1 1 d D U . . .
O46_7 O -0.1832(2) -0.35690(17) -0.4863(3) 0.289(4) Uani 1 1 d D U . . .
O45_7 O -0.1386(3) -0.3769(2) -0.3944(4) 0.300(5) Uani 1 1 d D U . . .
N71_7 N -0.2410(2) -0.32759(13) -0.2491(3) 0.151(3) Uani 1 1 d . U . . .
H71_7 H -0.2648 -0.3282 -0.2741 0.182 Uiso 1 1 calc R U . . .
N1_7 N -0.26727(14) -0.33962(8) -0.3416(2) 0.156(3) Uani 1 1 d G U . . .
C2_7 C -0.28117(15) -0.34431(9) -0.3897(2) 0.147(3) Uani 1 1 d G U . . .
C3_7 C -0.2560(2) -0.34449(9) -0.40262(17) 0.173(3) Uani 1 1 d G U . . .
H3_7 H -0.2653 -0.3476 -0.4348 0.207 Uiso 1 1 calc R U . . .
C4_7 C -0.21685(19) -0.33997(10) -0.3675(2) 0.170(3) Uani 1 1 d G U . . .
C5_7 C -0.20295(14) -0.33528(6) -0.31936(18) 0.155(3) Uani 1 1 d G U . . .
C6_7 C -0.22816(14) -0.33510(6) -0.30641(17) 0.144(3) Uani 1 1 d G U . . .
C7_7 C -0.21426(19) -0.33041(9) -0.25830(18) 0.145(3) Uani 1 1 d G U . . .
C8_7 C -0.1751(2) -0.32590(9) -0.22315(17) 0.175(4) Uani 1 1 d G U . . .
H8_7 H -0.1658 -0.3228 -0.1910 0.210 Uiso 1 1 calc R U . . .
C9_7 C -0.14994(16) -0.32607(10) -0.2361(2) 0.190(4) Uani 1 1 d G U . . .
H9_7 H -0.1238 -0.3230 -0.2126 0.228 Uiso 1 1 calc R U . . .
C10_7 C -0.16384(14) -0.33076(10) -0.2842(2) 0.178(4) Uani 1 1 d G U . . .
H10_7 H -0.1470 -0.3309 -0.2929 0.214 Uiso 1 1 calc R U . . .
C21_7 C -0.3183(4) -0.35189(17) -0.4173(4) 0.162(4) Uani 1 1 d . U . . .
O22_7 O -0.33568(19) -0.35291(12) -0.4648(2) 0.174(2) Uani 1 1 d . U . . .
N72_8 N -0.3424(2) -0.35817(13) -0.4040(3) 0.141(2) Uani 1 1 d . U . . .
H72_8 H -0.3312 -0.3559 -0.3733 0.169 Uiso 1 1 calc R U . . .
C71_8 C -0.3826(3) -0.36780(18) -0.4289(3) 0.164(3) Uani 1 1 d . U . . .
H71A_8 H -0.3991 -0.3565 -0.4560 0.196 Uiso 1 1 calc R U . . .
H71B_8 H -0.3836 -0.3839 -0.4431 0.196 Uiso 1 1 calc R U . . .
O22_8 O -0.2633(2) -0.38535(11) -0.2009(3) 0.166(2) Uani 1 1 d . U . . .
N1_8 N -0.34107(15) -0.37861(9) -0.3263(2) 0.151(3) Uani 1 1 d G U . . .
C2_8 C -0.32174(15) -0.38352(9) -0.2767(2) 0.152(3) Uani 1 1 d G U . . .
C3_8 C -0.34239(19) -0.38616(10) -0.25736(16) 0.169(3) Uani 1 1 d G U . . .
H3_8 H -0.3295 -0.3894 -0.2242 0.203 Uiso 1 1 calc R U . . .
C4_8 C -0.38236(19) -0.38388(10) -0.28751(18) 0.170(3) Uani 1 1 d G U . . .
C5_8 C -0.40169(15) -0.37897(7) -0.33703(17) 0.165(3) Uani 1 1 d G U . . .
C6_8 C -0.38104(15) -0.37634(6) -0.35641(16) 0.153(3) Uani 1 1 d G U . . .
C7_8 C -0.40037(19) -0.37142(9) -0.40593(16) 0.140(3) Uani 1 1 d G U . . .
C8_8 C -0.44034(19) -0.36915(10) -0.43608(16) 0.169(4) Uani 1 1 d G U . . .
H8_8 H -0.4533 -0.3659 -0.4692 0.202 Uiso 1 1 calc R U . . .
C9_8 C -0.46099(15) -0.37178(11) -0.4167(2) 0.206(4) Uani 1 1 d G U . . .
H9_8 H -0.4877 -0.3703 -0.4369 0.248 Uiso 1 1 calc R U . . .
C10_8 C -0.44167(14) -0.37669(11) -0.3672(2) 0.193(4) Uani 1 1 d G U . . .
H10_8 H -0.4555 -0.3785 -0.3542 0.232 Uiso 1 1 calc R U . . .
C21_8 C -0.2822(4) -0.3874(2) -0.2477(5) 0.161(4) Uani 1 1 d . U . . .
O41_8 O -0.4056(2) -0.38656(14) -0.2722(3) 0.202(3) Uani 1 1 d . U . . .
C42_8 C -0.3859(3) -0.39303(19) -0.2191(3) 0.193(3) Uani 1 1 d D U . . .
H42A_8 H -0.3676 -0.3799 -0.1984 0.231 Uiso 1 1 calc R U . . .
H42B_8 H -0.3720 -0.4088 -0.2112 0.231 Uiso 1 1 calc R U . . .
P43_8 P -0.42262(15) -0.39568(10) -0.20932(18) 0.2168(17) Uani 1 1 d D U . . .
O44_8 O -0.4028(2) -0.41069(15) -0.1642(3) 0.230(3) Uani 1 1 d D U . . .
O45_8 O -0.4340(3) -0.36673(17) -0.2022(4) 0.314(4) Uani 1 1 d D U . . .
O46_8 O -0.4630(2) -0.4098(2) -0.2603(3) 0.298(5) Uani 1 1 d D U . . .
N71_9 N -0.2589(3) -0.38910(16) -0.2609(3) 0.163(3) Uani 1 1 d . U . . .
H71_9 H -0.2721 -0.3897 -0.2922 0.195 Uiso 1 1 calc R U . . .
O22_9 O -0.2499(2) -0.40532(14) -0.4343(3) 0.192(3) Uani 1 1 d . U . . .
N1_9 N -0.23834(13) -0.39727(9) -0.32158(18) 0.149(2) Uani 1 1 d G U . . .
C2_9 C -0.22751(19) -0.40201(9) -0.35216(17) 0.128(3) Uani 1 1 d G U . . .
C3_9 C -0.1887(2) -0.40439(10) -0.3327(2) 0.149(3) Uani 1 1 d G U . . .
H3_9 H -0.1814 -0.4076 -0.3532 0.179 Uiso 1 1 calc R U . . .
C4_9 C -0.16068(15) -0.40202(10) -0.2826(2) 0.194(4) Uani 1 1 d G U . . .
C5_9 C -0.17151(13) -0.39727(7) -0.25203(17) 0.172(3) Uani 1 1 d G U . . .
C6_9 C -0.21034(13) -0.39489(6) -0.27151(17) 0.162(3) Uani 1 1 d G U . . .
C7_9 C -0.22118(18) -0.39015(10) -0.2409(2) 0.163(3) Uani 1 1 d G U . . .
C8_9 C -0.1932(2) -0.38778(10) -0.1909(2) 0.168(4) Uani 1 1 d G U . . .
H8_9 H -0.2004 -0.3846 -0.1704 0.202 Uiso 1 1 calc R U . . .
C9_9 C -0.1543(2) -0.39015(11) -0.17138(17) 0.209(4) Uani 1 1 d G U . . .
H9_9 H -0.1356 -0.3886 -0.1379 0.251 Uiso 1 1 calc R U . . .
C10_9 C -0.14351(15) -0.39490(11) -0.20197(18) 0.207(4) Uani 1 1 d G U . . .
H10_9 H -0.1175 -0.3965 -0.1889 0.249 Uiso 1 1 calc R U . . .
C21_9 C -0.2621(5) -0.4080(2) -0.4088(5) 0.164(4) Uani 1 1 d . U . . .
C42_9 C -0.1139(4) -0.4144(3) -0.2928(5) 0.310(5) Uani 1 1 d D U . . .
H42A_9 H -0.1183 -0.4023 -0.3171 0.373 Uiso 1 1 calc R U . . .
H42B_9 H -0.1298 -0.4292 -0.3091 0.373 Uiso 1 1 calc R U . . .
O41_9 O -0.1204(2) -0.40350(19) -0.2592(3) 0.249(3) Uani 1 1 d . U . . .
P43_9 P -0.0609(2) -0.42287(17) -0.2484(3) 0.336(3) Uani 1 1 d D U . . .
O45_9 O -0.0586(4) -0.4472(3) -0.2217(6) 0.421(7) Uani 1 1 d D U . . .
O46_9 O -0.0425(3) -0.3956(2) -0.2296(5) 0.382(6) Uani 1 1 d D U . . .
O44_9 O -0.0557(4) -0.4329(3) -0.2834(6) 0.465(7) Uani 1 1 d D U . . .
N72_10 N -0.2964(3) -0.41303(18) -0.4191(4) 0.174(3) Uani 1 1 d . U . . .
H72_10 H -0.3023 -0.4111 -0.3990 0.208 Uiso 1 1 calc R U . . .
C71_10 C -0.3232(3) -0.4223(2) -0.4696(4) 0.187(4) Uani 1 1 d . U . . .
H71A_10 H -0.3142 -0.4384 -0.4730 0.225 Uiso 1 1 calc R U . . .
H71B_10 H -0.3240 -0.4104 -0.4920 0.225 Uiso 1 1 calc R U . . .
O22_10 O -0.3376(2) -0.44375(13) -0.2912(3) 0.175(3) Uani 1 1 d . U . . .
N1_10 N -0.34469(13) -0.43489(9) -0.40164(18) 0.153(3) Uani 1 1 d G U . . .
C2_10 C -0.35496(19) -0.44046(9) -0.37074(17) 0.140(3) Uani 1 1 d G U . . .
C3_10 C -0.3937(2) -0.44198(10) -0.3893(2) 0.160(3) Uani 1 1 d G U . . .
H3_10 H -0.4006 -0.4457 -0.3686 0.192 Uiso 1 1 calc R U . . .
C4_10 C -0.42214(16) -0.43792(11) -0.4388(2) 0.180(3) Uani 1 1 d G U . . .
C5_10 C -0.41187(13) -0.43234(7) -0.46969(18) 0.162(3) Uani 1 1 d G U . . .
C6_10 C -0.37315(13) -0.43083(6) -0.45112(17) 0.169(3) Uani 1 1 d G U . . .
C7_10 C -0.36287(18) -0.42525(10) -0.4820(2) 0.188(4) Uani 1 1 d G U . . .
C8_10 C -0.3913(2) -0.42119(11) -0.5315(2) 0.216(4) Uani 1 1 d G U . . .
H8_10 H -0.3845 -0.4175 -0.5522 0.259 Uiso 1 1 calc R U . . .
C9_10 C -0.4301(2) -0.42270(11) -0.55007(17) 0.216(5) Uani 1 1 d G U . . .
H9_10 H -0.4491 -0.4200 -0.5832 0.259 Uiso 1 1 calc R U . . .
C10_10 C -0.44033(15) -0.42828(11) -0.51917(19) 0.219(4) Uani 1 1 d G U . . .
H10_10 H -0.4662 -0.4293 -0.5316 0.262 Uiso 1 1 calc R U . . .
C21_10 C -0.3271(4) -0.44474(19) -0.3162(4) 0.133(3) Uani 1 1 d . U . . .
O41_10 O -0.4643(2) -0.43832(14) -0.4611(3) 0.201(3) Uani 1 1 d . U . . .
C42_10 C -0.4780(3) -0.44186(18) -0.4306(4) 0.192(3) Uani 1 1 d D U . . .
H42A_10 H -0.4683 -0.4287 -0.4062 0.230 Uiso 1 1 calc R U . . .
H42B_10 H -0.4701 -0.4581 -0.4144 0.230 Uiso 1 1 calc R U . . .
P43_10 P -0.52840(15) -0.44009(10) -0.4731(2) 0.250(2) Uani 1 1 d D U . . .
O45_10 O -0.5406(2) -0.41510(16) -0.5035(3) 0.271(4) Uani 1 1 d D U . . .
O44_10 O -0.5435(2) -0.46518(16) -0.5052(3) 0.263(4) Uani 1 1 d D U . . .
O46_10 O -0.5498(3) -0.43733(19) -0.4448(4) 0.344(5) Uani 1 1 d D U . . .
N17_11 N -0.2920(3) -0.44657(13) -0.3077(3) 0.135(3) Uani 1 1 d . U . . .
H17_11 H -0.2905 -0.4445 -0.3316 0.162 Uiso 1 1 calc R U . . .
C42_11 C -0.0873(4) -0.4720(3) -0.1545(4) 0.275(6) Uani 1 1 d D U . . .
H42A_11 H -0.0762 -0.4573 -0.1589 0.330 Uiso 1 1 calc R U . . .
H42B_11 H -0.0928 -0.4842 -0.1791 0.330 Uiso 1 1 calc R U . . .
O41_11 O -0.1216(3) -0.4649(2) -0.1640(3) 0.252(4) Uani 1 1 d . U . . .
P43_11 P -0.0514(2) -0.4852(2) -0.0965(2) 0.405(5) Uani 1 1 d D U . . .
O45_11 O -0.0510(4) -0.4654(3) -0.0626(4) 0.448(7) Uani 1 1 d D U . . .
O46_11 O -0.0672(4) -0.5139(3) -0.0909(4) 0.451(8) Uani 1 1 d D U . . .
O44_11 O -0.0117(3) -0.4864(3) -0.0830(4) 0.380(6) Uani 1 1 d D U . . .
N1_11 N -0.22455(17) -0.45734(9) -0.29709(14) 0.157(3) Uani 1 1 d G U . . .
C2_11 C -0.1909(2) -0.46132(9) -0.2932(2) 0.183(4) Uani 1 1 d G U . . .
C3_11 C -0.15580(17) -0.46387(10) -0.2475(3) 0.187(4) Uani 1 1 d G U . . .
H3_11 H -0.1333 -0.4665 -0.2449 0.224 Uiso 1 1 calc R U . . .
C4_11 C -0.15440(13) -0.46243(10) -0.2056(2) 0.195(4) Uani 1 1 d G U . . .
C5_11 C -0.18808(13) -0.45845(7) -0.20944(14) 0.178(3) Uani 1 1 d G U . . .
C6_11 C -0.22315(13) -0.45590(6) -0.25520(14) 0.162(3) Uani 1 1 d G U . . .
C7_11 C -0.25683(13) -0.45192(9) -0.2591(2) 0.145(3) Uani 1 1 d G U . . .
C8_11 C -0.25544(18) -0.45049(10) -0.2172(3) 0.180(4) Uani 1 1 d G U . . .
H8_11 H -0.2780 -0.4478 -0.2198 0.215 Uiso 1 1 calc R U . . .
C9_11 C -0.2204(2) -0.45303(10) -0.1714(2) 0.193(4) Uani 1 1 d G U . . .
H9_11 H -0.2194 -0.4521 -0.1434 0.232 Uiso 1 1 calc R U . . .
C10_11 C -0.18668(18) -0.45702(10) -0.16755(15) 0.190(4) Uani 1 1 d G U . . .
H10_11 H -0.1632 -0.4587 -0.1369 0.228 Uiso 1 1 calc R U . . .
O22_11 O -0.1649(2) -0.46586(16) -0.3361(3) 0.203(3) Uani 1 1 d . U . . .
C21_11 C -0.1981(5) -0.46615(19) -0.3427(5) 0.152(4) Uani 1 1 d . U . . .
N72_12 N -0.2349(3) -0.47229(15) -0.3833(3) 0.163(3) Uani 1 1 d . U . . .
H72_12 H -0.2550 -0.4695 -0.3840 0.196 Uiso 1 1 calc R U . . .
C71_12 C -0.2379(3) -0.48355(17) -0.4241(3) 0.155(3) Uani 1 1 d . U . . .
H71A_12 H -0.2195 -0.4757 -0.4280 0.186 Uiso 1 1 calc R U . . .
H71B_12 H -0.2320 -0.5014 -0.4181 0.186 Uiso 1 1 calc R U . . .
O22_12 O -0.36980(19) -0.50110(10) -0.39642(19) 0.145(2) Uiso 1 1 d . U . . .
C21_12 C -0.3390(3) -0.50274(15) -0.3882(3) 0.098(3) Uiso 1 1 d . U . . .
N1_12 N -0.30762(16) -0.49333(8) -0.43137(14) 0.138(2) Uani 1 1 d G U . . .
C2_12 C -0.3413(2) -0.49883(8) -0.4361(2) 0.129(3) Uani 1 1 d G U . . .
C3_12 C -0.37692(16) -0.49662(9) -0.4814(2) 0.150(3) Uani 1 1 d G U . . .
H3_12 H -0.3995 -0.5003 -0.4846 0.181 Uiso 1 1 calc R U . . .
C4_12 C -0.37881(13) -0.48891(10) -0.52188(19) 0.169(3) Uani 1 1 d G U . . .
C5_12 C -0.34510(13) -0.48341(7) -0.51711(14) 0.169(3) Uani 1 1 d G U . . .
C6_12 C -0.30951(12) -0.48562(6) -0.47186(14) 0.169(3) Uani 1 1 d G U . . .
C7_12 C -0.27581(13) -0.48012(9) -0.4671(2) 0.163(3) Uani 1 1 d G U . . .
C8_12 C -0.27769(19) -0.47242(10) -0.5076(3) 0.176(3) Uani 1 1 d G U . . .
H8_12 H -0.2551 -0.4687 -0.5044 0.211 Uiso 1 1 calc R U . . .
C9_12 C -0.3133(2) -0.47021(10) -0.5528(2) 0.184(4) Uani 1 1 d G U . . .
H9_12 H -0.3145 -0.4650 -0.5799 0.220 Uiso 1 1 calc R U . . .
C10_12 C -0.34699(18) -0.47570(10) -0.55760(15) 0.204(4) Uani 1 1 d G U . . .
H10_12 H -0.3708 -0.4742 -0.5879 0.245 Uiso 1 1 calc R U . . .
O41_12 O -0.4153(2) -0.48897(15) -0.5696(2) 0.187(3) Uani 1 1 d . U . . .
C42_12 C -0.4493(3) -0.4924(2) -0.5748(3) 0.192(4) Uani 1 1 d D U . . .
H42A_12 H -0.4523 -0.4795 -0.5568 0.230 Uiso 1 1 calc R U . . .
H42B_12 H -0.4500 -0.5088 -0.5628 0.230 Uiso 1 1 calc R U . . .
P43_12 P -0.48708(14) -0.48968(9) -0.63970(14) 0.2198(17) Uani 1 1 d D U . . .
O44_12 O -0.4841(2) -0.46282(15) -0.6548(3) 0.255(4) Uani 1 1 d D U . . .
O46_12 O -0.5301(3) -0.49646(18) -0.6502(4) 0.295(4) Uani 1 1 d D U . . .
O45_12 O -0.4769(2) -0.50940(13) -0.6658(2) 0.219(3) Uani 1 1 d D U . . .
C42_13 C -0.1442(4) -0.5348(2) -0.1000(4) 0.274(5) Uani 1 1 d D U . . .
H42A_13 H -0.1273 -0.5205 -0.0924 0.329 Uiso 1 1 calc R U . . .
H42B_13 H -0.1383 -0.5482 -0.1142 0.329 Uiso 1 1 calc R U . . .
O41_13 O -0.1874(3) -0.52703(13) -0.1345(3) 0.210(3) Uani 1 1 d . U . . .
O22_13 O -0.1262(3) -0.52422(15) -0.2283(3) 0.199(3) Uani 1 1 d . U . . .
P43_13 P -0.1401(3) -0.54546(19) -0.0473(3) 0.358(4) Uani 1 1 d D U . . .
O44_13 O -0.1729(4) -0.5623(3) -0.0619(5) 0.374(6) Uani 1 1 d D U . . .
O46_13 O -0.1421(4) -0.5167(3) -0.0286(4) 0.362(6) Uani 1 1 d D U . . .
O45_13 O -0.0990(3) -0.5571(2) -0.0189(3) 0.322(5) Uani 1 1 d D U . . .
N1_13 N -0.22739(17) -0.51652(8) -0.28072(18) 0.145(3) Uani 1 1 d G U . . .
C2_13 C -0.18844(16) -0.52130(8) -0.2451(2) 0.160(3) Uani 1 1 d G U . . .
C3_13 C -0.17462(14) -0.52416(9) -0.1966(2) 0.187(4) Uani 1 1 d G U . . .
H3_13 H -0.1486 -0.5274 -0.1728 0.225 Uiso 1 1 calc R U . . .
C4_13 C -0.19976(15) -0.52225(9) -0.18368(15) 0.188(4) Uani 1 1 d G U . . .
C5_13 C -0.23871(15) -0.51747(6) -0.21928(14) 0.147(3) Uani 1 1 d G U . . .
C6_13 C -0.25253(14) -0.51461(6) -0.26780(14) 0.157(3) Uani 1 1 d G U . . .
C7_13 C -0.29149(15) -0.50983(9) -0.30339(15) 0.154(3) Uani 1 1 d G U . . .
C8_13 C -0.31662(14) -0.50792(9) -0.2905(2) 0.161(3) Uani 1 1 d G U . . .
H8_13 H -0.3427 -0.5047 -0.3143 0.193 Uiso 1 1 calc R U . . .
C9_13 C -0.30281(17) -0.51078(9) -0.2419(2) 0.177(4) Uani 1 1 d G U . . .
H9_13 H -0.3196 -0.5095 -0.2333 0.213 Uiso 1 1 calc R U . . .
C10_13 C -0.26385(18) -0.51556(9) -0.20635(19) 0.162(3) Uani 1 1 d G U . . .
H10_13 H -0.2546 -0.5175 -0.1739 0.194 Uiso 1 1 calc R U . . .
C21_13 C -0.1626(4) -0.52566(19) -0.2622(6) 0.157(4) Uani 1 1 d . U . . .
N71_13 N -0.3043(2) -0.50596(12) -0.3526(3) 0.137(2) Uani 1 1 d . U . . .
H71_13 H -0.2873 -0.5058 -0.3582 0.165 Uiso 1 1 calc R U . . .
O22_14 O -0.3400(3) -0.55848(14) -0.4524(3) 0.175(3) Uani 1 1 d . U . . .
N1_14 N -0.23861(18) -0.55138(9) -0.39745(18) 0.157(3) Uani 1 1 d G U . . .
C2_14 C -0.27744(17) -0.55632(9) -0.4334(2) 0.164(3) Uani 1 1 d G U . . .
C3_14 C -0.29134(15) -0.55737(11) -0.4822(2) 0.193(4) Uani 1 1 d G U . . .
H3_14 H -0.3173 -0.5607 -0.5062 0.231 Uiso 1 1 calc R U . . .
C4_14 C -0.26642(17) -0.55347(11) -0.49500(15) 0.194(4) Uani 1 1 d G U . . .
C5_14 C -0.22759(16) -0.54852(7) -0.45904(15) 0.180(3) Uani 1 1 d G U . . .
C6_14 C -0.21369(15) -0.54748(6) -0.41026(14) 0.168(3) Uani 1 1 d G U . . .
C7_14 C -0.17486(15) -0.54253(10) -0.37430(17) 0.182(3) Uani 1 1 d G U . . .
C8_14 C -0.14993(15) -0.53863(11) -0.3871(2) 0.211(4) Uani 1 1 d G U . . .
H8_14 H -0.1240 -0.5353 -0.3630 0.253 Uiso 1 1 calc R U . . .
C9_14 C -0.16383(18) -0.53968(11) -0.4359(3) 0.238(5) Uani 1 1 d G U . . .
H9_14 H -0.1472 -0.5371 -0.4445 0.285 Uiso 1 1 calc R U . . .
C10_14 C -0.20266(19) -0.54462(11) -0.4718(2) 0.206(4) Uani 1 1 d G U . . .
H10_14 H -0.2120 -0.5453 -0.5045 0.247 Uiso 1 1 calc R U . . .
C21_14 C -0.3047(4) -0.5595(2) -0.4208(5) 0.151(4) Uani 1 1 d . U . . .
N72_14 N -0.1853(3) -0.53021(15) -0.3127(3) 0.172(3) Uani 1 1 d . U . . .
H72_14 H -0.2098 -0.5284 -0.3342 0.207 Uiso 1 1 calc R U . . .
C71_14 C -0.1559(3) -0.5390(2) -0.3193(4) 0.198(4) Uani 1 1 d . U . . .
H71A_14 H -0.1449 -0.5548 -0.3022 0.238 Uiso 1 1 calc R U . . .
H71B_14 H -0.1352 -0.5266 -0.3056 0.238 Uiso 1 1 calc R U . . .
O41_14 O -0.2805(3) -0.55405(15) -0.5459(3) 0.216(3) Uani 1 1 d . U . . .
C42_14 C -0.3195(4) -0.5482(2) -0.5847(4) 0.224(5) Uani 1 1 d D U . . .
H42A_14 H -0.3277 -0.5325 -0.5786 0.269 Uiso 1 1 calc R U . . .
H42B_14 H -0.3369 -0.5617 -0.5902 0.269 Uiso 1 1 calc R U . . .
P43_14 P -0.3163(2) -0.54504(11) -0.63542(17) 0.267(2) Uani 1 1 d D U . . .
O44_14 O -0.3553(3) -0.5370(2) -0.6756(4) 0.335(5) Uani 1 1 d D U . . .
O46_14 O -0.3006(3) -0.57447(18) -0.6428(3) 0.288(4) Uani 1 1 d D U . . .
O45_14 O -0.2792(3) -0.5212(2) -0.6161(3) 0.300(4) Uani 1 1 d D U . . .
O41_15 O -0.2828(2) -0.58095(14) -0.1943(3) 0.192(3) Uani 1 1 d . U . . .
C42_15 C -0.2609(3) -0.5862(2) -0.1435(4) 0.240(4) Uani 1 1 d D U . . .
H42A_15 H -0.2404 -0.5738 -0.1256 0.288 Uiso 1 1 calc R U . . .
H42B_15 H -0.2491 -0.6027 -0.1371 0.288 Uiso 1 1 calc R U . . .
P43_15 P -0.2895(3) -0.58539(17) -0.1235(3) 0.377(4) Uani 1 1 d D U . . .
O44_15 O -0.2761(5) -0.5924(3) -0.0708(5) 0.474(8) Uani 1 1 d D U . . .
O46_15 O -0.3232(4) -0.5630(2) -0.1512(4) 0.390(6) Uani 1 1 d D U . . .
O45_15 O -0.3192(4) -0.6083(3) -0.1530(5) 0.391(6) Uani 1 1 d D U . . .
N1_15 N -0.23934(15) -0.57556(8) -0.2735(2) 0.156(3) Uani 1 1 d G U . . .
C2_15 C -0.21471(14) -0.58000(9) -0.2235(2) 0.174(3) Uani 1 1 d G U . . .
C3_15 C -0.22957(18) -0.58212(9) -0.19679(16) 0.159(3) Uani 1 1 d G U . . .
H3_15 H -0.2131 -0.5851 -0.1633 0.191 Uiso 1 1 calc R U . . .
C4_15 C -0.26906(19) -0.57980(9) -0.22008(17) 0.180(4) Uani 1 1 d G U . . .
C5_15 C -0.29369(15) -0.57537(6) -0.27010(16) 0.168(3) Uani 1 1 d G U . . .
C6_15 C -0.27883(15) -0.57325(6) -0.29683(15) 0.165(3) Uani 1 1 d G U . . .
C7_15 C -0.30346(18) -0.56882(8) -0.34685(15) 0.147(3) Uani 1 1 d G U . . .
C8_15 C -0.34295(17) -0.56651(9) -0.37014(17) 0.159(3) Uani 1 1 d G U . . .
H8_15 H -0.3594 -0.5635 -0.4036 0.191 Uiso 1 1 calc R U . . .
C9_15 C -0.35781(14) -0.56863(9) -0.3434(2) 0.178(4) Uani 1 1 d G U . . .
H9_15 H -0.3842 -0.5671 -0.3590 0.214 Uiso 1 1 calc R U . . .
C10_15 C -0.33318(16) -0.57306(9) -0.2934(2) 0.172(4) Uani 1 1 d G U . . .
H10_15 H -0.3431 -0.5745 -0.2755 0.206 Uiso 1 1 calc R U . . .
N71_15 N -0.2864(2) -0.56421(12) -0.3700(3) 0.149(2) Uani 1 1 d . U . . .
H71_15 H -0.2616 -0.5641 -0.3515 0.179 Uiso 1 1 calc R U . . .
C21_15 C -0.1754(4) -0.58642(19) -0.2057(5) 0.157(3) Uani 1 1 d . U . . .
O22_15 O -0.1509(2) -0.58663(16) -0.1610(3) 0.211(3) Uani 1 1 d . U . . .
N72_16 N -0.1703(3) -0.59217(15) -0.2405(3) 0.168(3) Uani 1 1 d . U . . .
H72_16 H -0.1877 -0.5883 -0.2705 0.202 Uiso 1 1 calc R U . . .
C71_16 C -0.1344(3) -0.6051(2) -0.2263(3) 0.180(4) Uani 1 1 d . U . . .
H71A_16 H -0.1383 -0.6232 -0.2268 0.216 Uiso 1 1 calc R U . . .
H71B_16 H -0.1139 -0.6005 -0.1928 0.216 Uiso 1 1 calc R U . . .
N1_16 N -0.18479(17) -0.61192(10) -0.3254(2) 0.176(3) Uani 1 1 d G U . . .
C2_16 C -0.21224(15) -0.61761(10) -0.3744(2) 0.170(3) Uani 1 1 d G U . . .
C3_16 C -0.20265(18) -0.61621(11) -0.40694(17) 0.172(3) Uani 1 1 d G U . . .
H3_16 H -0.2210 -0.6200 -0.4398 0.207 Uiso 1 1 calc R U . . .
C4_16 C -0.1656(2) -0.60913(11) -0.39036(17) 0.180(3) Uani 1 1 d G U . . .
C5_16 C -0.13814(16) -0.60344(8) -0.34128(18) 0.192(4) Uani 1 1 d G U . . .
C6_16 C -0.14774(16) -0.60484(7) -0.30879(16) 0.197(4) Uani 1 1 d G U . . .
C7_16 C -0.12028(19) -0.59916(11) -0.25971(16) 0.190(4) Uani 1 1 d G U . . .
C8_16 C -0.08323(18) -0.59208(11) -0.2431(2) 0.235(5) Uani 1 1 d G U . . .
H8_16 H -0.0649 -0.5883 -0.2103 0.282 Uiso 1 1 calc R U . . .
C9_16 C -0.07363(16) -0.59068(11) -0.2756(3) 0.229(4) Uani 1 1 d G U . . .
H9_16 H -0.0488 -0.5859 -0.2645 0.275 Uiso 1 1 calc R U . . .
C10_16 C -0.10109(18) -0.59636(11) -0.3247(3) 0.228(4) Uani 1 1 d G U . . .
H10_16 H -0.0947 -0.5954 -0.3464 0.274 Uiso 1 1 calc R U . . .
O41_16 O -0.1541(2) -0.60720(15) -0.4190(3) 0.205(3) Uani 1 1 d . U . . .
C21_16 C -0.2536(4) -0.6198(2) -0.3971(5) 0.170(4) Uani 1 1 d . U . . .
C42_16 C -0.1804(3) -0.6131(2) -0.4695(4) 0.225(4) Uani 1 1 d D U . . .
H42A_16 H -0.2001 -0.6001 -0.4861 0.270 Uiso 1 1 calc R U . . .
H42B_16 H -0.1929 -0.6291 -0.4736 0.270 Uiso 1 1 calc R U . . .
O22_16 O -0.2815(2) -0.62131(14) -0.4396(3) 0.193(3) Uani 1 1 d . U . . .
P43_16 P -0.1537(2) -0.61490(14) -0.4951(2) 0.306(3) Uani 1 1 d D U . . .
O44_16 O -0.1760(3) -0.6335(2) -0.5344(4) 0.319(5) Uani 1 1 d D U . . .
O46_16 O -0.1451(3) -0.5864(2) -0.5101(4) 0.350(5) Uani 1 1 d D U . . .
O45_16 O -0.1079(3) -0.6238(3) -0.4563(4) 0.358(5) Uani 1 1 d D U . . .
O41_17 O -0.3631(2) -0.63898(14) -0.2966(3) 0.203(3) Uani 1 1 d . U . . .
C42_17 C -0.3620(3) -0.6424(2) -0.2535(4) 0.232(4) Uani 1 1 d D U . . .
H42A_17 H -0.3486 -0.6284 -0.2312 0.278 Uiso 1 1 calc R U . . .
H42B_17 H -0.3483 -0.6579 -0.2368 0.278 Uiso 1 1 calc R U . . .
P43_17 P -0.4112(3) -0.64415(19) -0.2719(3) 0.424(5) Uani 1 1 d D U . . .
O44_17 O -0.4160(3) -0.6561(3) -0.2387(5) 0.457(8) Uani 1 1 d D U . . .
O46_17 O -0.4295(5) -0.6156(3) -0.2999(6) 0.531(10) Uani 1 1 d D U . . .
O45_17 O -0.4350(4) -0.6657(3) -0.3152(5) 0.443(7) Uani 1 1 d D U . . .
N1_17 N -0.26250(13) -0.63414(6) -0.28239(19) 0.173(3) Uani 1 1 d G U . . .
C2_17 C -0.26224(17) -0.63841(7) -0.24181(17) 0.147(3) Uani 1 1 d G U . . .
C3_17 C -0.2968(2) -0.64121(8) -0.24748(18) 0.164(3) Uani 1 1 d G U . . .
H3_17 H -0.2967 -0.6441 -0.2203 0.197 Uiso 1 1 calc R U . . .
C4_17 C -0.33171(17) -0.63975(7) -0.2937(2) 0.184(4) Uani 1 1 d G U . . .
C5_17 C -0.33197(13) -0.63548(5) -0.33432(17) 0.157(3) Uani 1 1 d G U . . .
C6_17 C -0.29737(13) -0.63268(5) -0.32865(17) 0.162(3) Uani 1 1 d G U . . .
C7_17 C -0.29763(18) -0.62841(6) -0.3692(2) 0.152(3) Uani 1 1 d G U . . .
C8_17 C -0.3325(2) -0.62694(8) -0.41548(18) 0.160(4) Uani 1 1 d G U . . .
H8_17 H -0.3327 -0.6241 -0.4426 0.192 Uiso 1 1 calc R U . . .
C9_17 C -0.36710(18) -0.62975(8) -0.42116(17) 0.191(4) Uani 1 1 d G U . . .
H9_17 H -0.3904 -0.6288 -0.4521 0.229 Uiso 1 1 calc R U . . .
C10_17 C -0.36684(13) -0.63401(7) -0.3806(2) 0.178(4) Uani 1 1 d G U . . .
H10_17 H -0.3900 -0.6359 -0.3844 0.213 Uiso 1 1 calc R U . . .
C21_17 C -0.2201(4) -0.6430(2) -0.1945(5) 0.179(4) Uani 1 1 d . U . . .
O22_17 O -0.2219(2) -0.64004(15) -0.1597(3) 0.225(3) Uani 1 1 d . U . . .
N71_17 N -0.2616(2) -0.62607(12) -0.3613(3) 0.145(2) Uani 1 1 d . U . . .
H71_17 H -0.2416 -0.6286 -0.3318 0.175 Uiso 1 1 calc R U . . .
O1_18 O -0.1957(3) -0.64816(16) -0.2001(3) 0.182(3) Uani 1 1 d . U . . .
C2_18 C -0.1552(4) -0.6510(3) -0.1533(5) 0.217(4) Uani 1 1 d . U . . .
H2A_18 H -0.1446 -0.6342 -0.1417 0.260 Uiso 1 1 calc R U . . .
H2B_18 H -0.1573 -0.6586 -0.1290 0.260 Uiso 1 1 calc R U . . .
C3_18 C -0.1280(3) -0.6655(2) -0.1552(4) 0.205(4) Uani 1 1 d . U . . .
H3A_18 H -0.1258 -0.6585 -0.1798 0.246 Uiso 1 1 calc R U . . .
H3B_18 H -0.1371 -0.6828 -0.1643 0.246 Uiso 1 1 calc R U . . .
Si4_18 Si -0.08023(14) -0.66516(8) -0.09508(15) 0.2344(17) Uani 1 1 d . U . . .
C5_18 C -0.0830(4) -0.6680(3) -0.0457(4) 0.306(6) Uani 1 1 d . U . . .
H5A_18 H -0.0952 -0.6837 -0.0482 0.458 Uiso 1 1 calc R U . . .
H5B_18 H -0.0979 -0.6543 -0.0464 0.458 Uiso 1 1 calc R U . . .
H5C_18 H -0.0575 -0.6676 -0.0156 0.458 Uiso 1 1 calc R U . . .
C6_18 C -0.0532(4) -0.6345(3) -0.0860(5) 0.315(7) Uani 1 1 d . U . . .
H6A_18 H -0.0676 -0.6204 -0.0868 0.473 Uiso 1 1 calc R U . . .
H6B_18 H -0.0501 -0.6327 -0.1116 0.473 Uiso 1 1 calc R U . . .
H6C_18 H -0.0282 -0.6349 -0.0550 0.473 Uiso 1 1 calc R U . . .
C7_18 C -0.0506(3) -0.6922(3) -0.0911(4) 0.302(7) Uani 1 1 d . U . . .
H7A_18 H -0.0479 -0.6910 -0.1171 0.453 Uiso 1 1 calc R U . . .
H7B_18 H -0.0632 -0.7077 -0.0939 0.453 Uiso 1 1 calc R U . . .
H7C_18 H -0.0256 -0.6916 -0.0602 0.453 Uiso 1 1 calc R U . . .
C64_19 C -0.4426(7) -0.6581(6) -0.5554(9) 0.429(9) Uani 1 1 d . U . . .
H64_19 H -0.4450 -0.6530 -0.5296 0.515 Uiso 1 1 calc R U . . .
Cl2_19 Cl -0.4040(2) -0.65214(15) -0.5475(2) 0.425(3) Uani 1 1 d . U . . .
Cl3_19 Cl -0.44055(18) -0.69743(14) -0.56610(19) 0.420(3) Uani 1 1 d . U . . .
Cl4_19 Cl -0.48705(19) -0.65682(14) -0.6197(2) 0.427(3) Uani 1 1 d . U . . .

loop_
_atom_site_aniso_label
_atom_site_aniso_U_11
_atom_site_aniso_U_22
_atom_site_aniso_U_33
_atom_site_aniso_U_23
_atom_site_aniso_U_13
_atom_site_aniso_U_12
C5_1 0.376(16) 0.190(12) 0.414(17) 0.016(13) 0.229(15) 0.004(12)
C6_1 0.357(14) 0.203(11) 0.289(12) -0.047(10) 0.242(12) -0.057(11)
C4_1 0.294(10) 0.222(12) 0.272(11) 0.031(11) 0.200(12) 0.001(12)
C7_1 0.383(15) 0.360(17) 0.240(10) 0.078(12) 0.177(10) 0.020(14)
O3_1 0.285(8) 0.233(8) 0.237(7) -0.004(6) 0.181(8) -0.003(8)
O2_1 0.347(10) 0.189(10) 0.301(11) -0.006(7) 0.201(9) -0.035(7)
C1_1 0.296(9) 0.190(12) 0.224(10) -0.027(8) 0.202(9) 0.037(10)
N72_2 0.291(8) 0.242(9) 0.215(8) -0.018(6) 0.189(8) -0.019(8)
N1_2 0.303(7) 0.081(5) 0.138(5) -0.010(4) 0.151(5) -0.057(5)
C2_2 0.313(9) 0.130(7) 0.101(5) -0.004(6) 0.132(5) -0.020(8)
C3_2 0.296(8) 0.097(6) 0.125(6) 0.013(7) 0.119(6) 0.009(7)
C4_2 0.281(7) 0.101(6) 0.120(6) 0.001(7) 0.097(6) 0.002(8)
C5_2 0.282(7) 0.102(6) 0.130(6) -0.035(6) 0.116(6) 0.004(8)
C6_2 0.281(7) 0.131(7) 0.127(6) -0.012(6) 0.138(6) -0.065(7)
C7_2 0.282(7) 0.161(7) 0.152(7) -0.046(8) 0.142(6) -0.063(8)
C8_2 0.264(9) 0.163(8) 0.147(7) -0.048(8) 0.125(7) -0.068(8)
C9_2 0.243(11) 0.193(8) 0.151(7) -0.012(7) 0.106(7) 0.001(10)
C10_2 0.260(8) 0.143(7) 0.146(6) -0.019(7) 0.107(6) -0.014(7)
O41_2 0.273(6) 0.133(5) 0.156(5) -0.011(5) 0.102(5) -0.031(6)
C42_2 0.316(9) 0.209(11) 0.192(8) -0.075(7) 0.151(7) -0.033(10)
P43_2 0.286(6) 0.264(7) 0.180(5) -0.048(4) 0.069(4) -0.022(6)
O44_2 0.297(9) 0.260(10) 0.118(7) -0.027(6) 0.018(6) -0.053(7)
O46_2 0.328(10) 0.266(10) 0.304(12) 0.043(8) 0.138(9) -0.051(9)
O45_2 0.396(12) 0.258(10) 0.308(10) 0.005(7) 0.206(8) -0.010(9)
C21_2 0.280(10) 0.170(8) 0.112(6) -0.067(8) 0.122(6) -0.070(9)
O22_2 0.240(7) 0.217(8) 0.144(6) -0.017(5) 0.124(5) -0.003(6)
C71_2 0.269(8) 0.175(8) 0.142(6) -0.031(7) 0.150(6) -0.058(8)
N71_3 0.250(7) 0.114(6) 0.118(5) -0.023(6) 0.120(5) -0.028(7)
N1_3 0.172(6) 0.161(6) 0.115(5) -0.015(5) 0.093(5) 0.007(5)
C3_3 0.240(8) 0.169(8) 0.087(6) -0.039(6) 0.082(6) 0.020(6)
C4_3 0.254(8) 0.180(8) 0.094(6) -0.027(7) 0.093(6) -0.005(7)
C5_3 0.261(8) 0.167(8) 0.100(5) -0.014(6) 0.098(5) 0.014(7)
C6_3 0.235(8) 0.153(7) 0.115(6) -0.045(6) 0.104(5) -0.022(6)
C7_3 0.238(8) 0.166(8) 0.139(6) -0.037(7) 0.123(6) -0.047(7)
C8_3 0.259(9) 0.202(9) 0.107(6) -0.038(7) 0.103(6) -0.050(7)
C9_3 0.265(10) 0.200(9) 0.107(6) -0.009(7) 0.075(8) -0.047(8)
C10_3 0.281(10) 0.195(9) 0.081(6) 0.013(6) 0.066(6) -0.039(8)
O41_3 0.209(7) 0.182(6) 0.116(4) -0.008(5) 0.107(5) -0.024(5)
C42_3 0.222(10) 0.180(10) 0.139(6) 0.027(7) 0.063(7) 0.010(9)
P43_3 0.275(7) 0.291(6) 0.134(3) -0.017(4) 0.099(4) -0.002(5)
O44_3 0.265(9) 0.399(12) 0.165(7) -0.019(8) 0.117(7) -0.054(9)
O45_3 0.258(9) 0.361(11) 0.195(8) -0.007(8) 0.100(7) 0.030(8)
O46_3 0.398(12) 0.319(9) 0.162(7) 0.054(7) 0.117(8) -0.004(8)
C21_3 0.197(9) 0.114(7) 0.121(6) 0.037(6) 0.122(7) 0.053(8)
O22_3 0.210(7) 0.178(7) 0.217(8) -0.022(5) 0.130(7) -0.018(7)
N72_4 0.237(7) 0.123(6) 0.129(6) 0.029(6) 0.120(5) -0.003(6)
C71_4 0.263(8) 0.078(6) 0.133(5) 0.020(6) 0.128(5) 0.010(6)
N1_4 0.203(6) 0.100(5) 0.143(5) -0.002(4) 0.121(5) -0.012(5)
C2_4 0.227(8) 0.114(6) 0.135(6) 0.001(6) 0.124(6) 0.028(7)
C3_4 0.213(7) 0.149(7) 0.142(6) -0.034(7) 0.113(6) 0.002(6)
C4_4 0.236(7) 0.150(7) 0.145(6) -0.028(7) 0.116(5) 0.028(8)
C5_4 0.224(6) 0.100(6) 0.136(5) 0.005(6) 0.129(5) 0.014(7)
C6_4 0.231(7) 0.104(6) 0.139(6) 0.004(6) 0.128(5) -0.028(7)
C7_4 0.208(7) 0.119(6) 0.126(5) -0.003(6) 0.112(5) 0.002(7)
C8_4 0.233(8) 0.149(7) 0.119(6) -0.010(7) 0.114(6) 0.011(7)
C9_4 0.207(9) 0.182(8) 0.150(7) 0.018(8) 0.123(7) 0.026(8)
C10_4 0.226(8) 0.117(6) 0.138(6) 0.014(6) 0.114(6) 0.055(7)
O41_4 0.247(7) 0.164(5) 0.155(5) -0.005(6) 0.116(5) -0.015(7)
C42_4 0.227(9) 0.199(10) 0.186(7) -0.001(8) 0.108(8) -0.028(12)
P43_4 0.340(7) 0.271(7) 0.146(4) 0.032(5) 0.102(5) -0.011(7)
O44_4 0.443(12) 0.313(11) 0.203(9) 0.030(8) 0.131(9) -0.054(10)
O45_4 0.354(10) 0.399(13) 0.144(7) -0.027(8) 0.118(8) -0.044(11)
O46_4 0.440(13) 0.327(11) 0.171(8) -0.015(8) 0.124(9) 0.017(10)
C21_4 0.212(9) 0.100(7) 0.158(7) -0.046(7) 0.127(7) -0.004(9)
O22_4 0.219(7) 0.160(6) 0.198(7) 0.014(5) 0.140(6) 0.020(7)
O22_5 0.182(6) 0.129(5) 0.133(5) 0.003(4) 0.082(5) 0.015(5)
C21_5 0.201(8) 0.183(9) 0.108(7) 0.045(7) 0.088(6) -0.010(8)
N1_5 0.175(6) 0.094(5) 0.122(5) 0.022(4) 0.089(5) 0.017(5)
C2_5 0.226(7) 0.126(7) 0.138(7) -0.014(6) 0.119(5) -0.025(7)
C3_5 0.264(8) 0.110(7) 0.151(6) -0.030(6) 0.143(6) -0.023(7)
C4_5 0.277(8) 0.135(7) 0.169(6) -0.019(7) 0.160(6) -0.028(7)
C5_5 0.265(7) 0.104(6) 0.140(5) 0.005(6) 0.148(5) 0.007(7)
C6_5 0.204(7) 0.135(7) 0.119(5) 0.030(6) 0.104(5) 0.032(6)
C7_5 0.209(7) 0.110(7) 0.133(6) -0.013(6) 0.105(5) -0.014(6)
C8_5 0.230(8) 0.078(6) 0.137(6) -0.041(5) 0.112(6) -0.071(6)
C9_5 0.281(8) 0.125(7) 0.108(7) -0.028(6) 0.113(6) -0.010(7)
C10_5 0.266(8) 0.147(8) 0.122(6) 0.003(6) 0.146(6) -0.005(8)
O41_5 0.260(7) 0.166(6) 0.160(5) -0.017(5) 0.142(5) -0.030(5)
C42_5 0.220(10) 0.172(10) 0.197(8) 0.023(7) 0.132(8) -0.038(7)
P43_5 0.320(7) 0.277(6) 0.170(4) 0.032(4) 0.173(5) 0.067(5)
O44_5 0.267(8) 0.277(9) 0.148(6) 0.018(6) 0.130(6) 0.032(6)
O45_5 0.245(9) 0.476(13) 0.258(9) -0.028(9) 0.096(7) -0.052(9)
O46_5 0.453(12) 0.295(8) 0.203(7) 0.136(6) 0.218(8) 0.067(8)
N71_5 0.237(7) 0.133(6) 0.133(5) -0.051(5) 0.121(5) -0.041(6)
O41_6 0.276(7) 0.191(6) 0.152(5) -0.030(6) 0.155(5) -0.044(6)
C42_6 0.239(11) 0.177(9) 0.175(6) -0.034(8) 0.122(6) 0.036(8)
P43_6 0.324(5) 0.173(4) 0.169(3) 0.026(3) 0.183(4) 0.067(4)
O44_6 0.283(8) 0.158(6) 0.152(5) 0.023(5) 0.143(5) 0.062(5)
O45_6 0.275(7) 0.351(10) 0.223(6) 0.167(7) 0.174(5) 0.160(6)
O46_6 0.599(12) 0.067(5) 0.122(5) 0.007(4) 0.179(7) 0.007(6)
N1_6 0.225(6) 0.088(5) 0.099(4) -0.014(4) 0.116(4) -0.034(5)
C2_6 0.238(6) 0.091(6) 0.098(6) -0.039(6) 0.107(5) -0.010(7)
C3_6 0.225(7) 0.122(7) 0.127(5) -0.028(6) 0.121(5) -0.007(6)
C4_6 0.262(7) 0.183(7) 0.154(6) -0.008(7) 0.146(6) -0.008(8)
C5_6 0.230(7) 0.134(6) 0.142(5) -0.016(6) 0.140(5) -0.030(7)
C6_6 0.231(6) 0.107(6) 0.152(5) -0.012(6) 0.154(5) -0.043(7)
C7_6 0.223(7) 0.129(7) 0.139(6) -0.018(6) 0.120(5) -0.047(7)
C8_6 0.252(7) 0.183(8) 0.132(6) 0.013(7) 0.128(6) -0.012(7)
C9_6 0.259(8) 0.233(9) 0.142(8) 0.018(9) 0.133(7) 0.022(8)
C10_6 0.243(8) 0.202(8) 0.129(6) 0.020(6) 0.148(6) -0.004(9)
C21_6 0.229(8) 0.113(7) 0.118(7) -0.038(7) 0.116(6) -0.045(8)
O22_6 0.266(8) 0.246(8) 0.120(6) -0.052(6) 0.114(6) -0.079(8)
N72_6 0.224(8) 0.138(6) 0.130(5) 0.002(5) 0.113(6) -0.026(5)
C71_6 0.252(9) 0.095(7) 0.163(6) -0.017(6) 0.145(7) -0.035(6)
O41_7 0.257(6) 0.168(6) 0.207(6) -0.024(5) 0.168(6) -0.004(5)
C42_7 0.297(9) 0.170(9) 0.208(9) -0.058(8) 0.179(9) 0.004(7)
P43_7 0.363(7) 0.214(5) 0.279(5) -0.052(4) 0.260(5) -0.015(5)
O44_7 0.476(12) 0.298(10) 0.358(11) -0.087(8) 0.336(10) -0.124(9)
O46_7 0.346(10) 0.311(10) 0.299(7) -0.115(7) 0.239(8) -0.024(7)
O45_7 0.347(11) 0.271(10) 0.297(9) -0.080(7) 0.199(9) 0.020(8)
N71_7 0.212(6) 0.123(6) 0.129(5) -0.018(5) 0.106(5) 0.011(5)
N1_7 0.225(6) 0.099(6) 0.180(6) 0.001(6) 0.139(5) -0.001(5)
C2_7 0.226(7) 0.092(6) 0.184(6) -0.063(6) 0.154(6) -0.049(7)
C3_7 0.254(8) 0.126(7) 0.198(7) -0.059(6) 0.166(6) -0.060(8)
C4_7 0.242(8) 0.147(7) 0.179(7) -0.046(7) 0.157(6) -0.032(8)
C5_7 0.242(7) 0.093(6) 0.178(6) -0.065(6) 0.150(6) -0.028(7)
C6_7 0.232(7) 0.084(6) 0.162(6) 0.001(6) 0.142(5) 0.020(7)
C7_7 0.221(8) 0.094(6) 0.170(6) -0.008(6) 0.144(6) -0.002(7)
C8_7 0.206(8) 0.135(7) 0.203(7) -0.018(6) 0.131(6) -0.040(8)
C9_7 0.213(8) 0.203(9) 0.176(7) -0.007(8) 0.127(6) -0.024(7)
C10_7 0.230(8) 0.138(8) 0.184(7) -0.005(8) 0.132(7) -0.028(7)
C21_7 0.243(8) 0.126(7) 0.163(6) 0.036(7) 0.146(6) -0.073(7)
O22_7 0.231(6) 0.172(6) 0.150(5) 0.051(5) 0.130(5) 0.025(5)
N72_8 0.183(7) 0.126(6) 0.124(6) 0.012(4) 0.096(5) -0.026(5)
C71_8 0.194(7) 0.133(8) 0.152(7) -0.001(6) 0.096(7) -0.044(7)
O22_8 0.221(7) 0.116(5) 0.173(5) -0.022(5) 0.124(5) 0.004(5)
N1_8 0.233(7) 0.079(5) 0.143(5) -0.009(5) 0.111(5) 0.000(5)
C2_8 0.233(7) 0.102(6) 0.137(6) 0.009(7) 0.118(5) 0.006(8)
C3_8 0.227(7) 0.156(7) 0.131(6) 0.002(6) 0.109(6) -0.024(8)
C4_8 0.234(8) 0.155(7) 0.148(6) 0.032(7) 0.127(6) 0.004(8)
C5_8 0.215(7) 0.155(7) 0.120(6) 0.008(7) 0.096(5) -0.009(8)
C6_8 0.231(7) 0.087(6) 0.132(6) 0.027(6) 0.102(5) -0.003(7)
C7_8 0.213(7) 0.112(6) 0.121(6) -0.002(6) 0.113(5) -0.035(7)
C8_8 0.203(8) 0.194(8) 0.105(6) -0.033(6) 0.089(6) -0.024(8)
C9_8 0.188(7) 0.271(10) 0.129(7) 0.013(8) 0.077(6) -0.045(8)
C10_8 0.243(8) 0.185(8) 0.149(7) 0.001(8) 0.115(7) -0.023(9)
C21_8 0.222(8) 0.130(8) 0.152(7) -0.018(8) 0.122(6) -0.009(8)
O41_8 0.255(7) 0.212(6) 0.176(5) 0.030(5) 0.147(5) 0.013(5)
C42_8 0.249(9) 0.183(9) 0.126(7) -0.003(7) 0.100(7) -0.077(7)
P43_8 0.281(5) 0.234(5) 0.223(4) 0.047(4) 0.197(4) 0.001(4)
O44_8 0.275(8) 0.223(8) 0.253(7) 0.035(6) 0.191(7) 0.006(6)
O45_8 0.311(10) 0.190(7) 0.340(10) 0.122(7) 0.137(8) 0.057(7)
O46_8 0.201(7) 0.530(14) 0.228(7) 0.005(8) 0.163(6) -0.042(8)
N71_9 0.236(7) 0.138(6) 0.143(6) -0.017(5) 0.127(6) -0.031(7)
O22_9 0.280(8) 0.163(7) 0.207(6) -0.030(5) 0.184(6) -0.009(5)
N1_9 0.179(6) 0.144(6) 0.158(5) -0.010(5) 0.119(5) -0.003(5)
C2_9 0.200(7) 0.085(6) 0.160(6) 0.018(6) 0.139(5) 0.026(6)
C3_9 0.178(7) 0.150(7) 0.183(7) 0.004(7) 0.141(5) -0.002(8)
C4_9 0.219(7) 0.208(8) 0.180(7) -0.004(8) 0.133(6) -0.023(9)
C5_9 0.197(7) 0.174(7) 0.157(6) -0.011(7) 0.112(6) -0.032(8)
C6_9 0.206(7) 0.131(7) 0.149(6) -0.032(7) 0.105(6) -0.039(7)
C7_9 0.222(7) 0.147(7) 0.144(6) -0.021(7) 0.122(6) -0.015(9)
C8_9 0.222(9) 0.143(7) 0.153(6) 0.011(7) 0.118(6) 0.013(8)
C9_9 0.236(9) 0.225(9) 0.173(7) 0.003(7) 0.125(7) 0.038(9)
C10_9 0.243(8) 0.211(9) 0.167(7) 0.008(9) 0.122(6) 0.018(8)
C21_9 0.224(8) 0.107(8) 0.163(7) -0.003(7) 0.115(6) 0.005(9)
C42_9 0.313(8) 0.373(15) 0.361(14) -0.018(10) 0.263(9) -0.008(9)
O41_9 0.249(6) 0.288(9) 0.237(8) 0.027(7) 0.159(6) 0.042(7)
P43_9 0.299(6) 0.352(10) 0.482(10) -0.063(7) 0.300(7) -0.033(6)
O45_9 0.438(14) 0.344(15) 0.593(17) 0.042(11) 0.366(13) 0.057(11)
O46_9 0.337(10) 0.358(13) 0.597(17) -0.062(11) 0.356(11) -0.085(10)
O44_9 0.487(15) 0.493(17) 0.580(18) -0.048(12) 0.407(15) 0.084(13)
N72_10 0.220(8) 0.160(7) 0.170(7) 0.004(6) 0.132(6) 0.004(8)
C71_10 0.222(8) 0.214(9) 0.145(7) -0.009(7) 0.119(6) 0.016(8)
O22_10 0.279(8) 0.149(6) 0.175(6) 0.013(5) 0.177(6) 0.008(5)
N1_10 0.230(6) 0.116(6) 0.124(5) -0.020(5) 0.111(5) -0.012(5)
C2_10 0.186(6) 0.106(6) 0.167(6) -0.040(6) 0.127(5) -0.043(6)
C3_10 0.207(7) 0.151(7) 0.156(6) -0.042(7) 0.126(5) -0.055(8)
C4_10 0.219(7) 0.161(8) 0.157(7) -0.020(7) 0.109(6) -0.006(8)
C5_10 0.206(7) 0.133(7) 0.138(6) 0.007(7) 0.097(5) -0.024(7)
C6_10 0.219(7) 0.133(7) 0.148(6) -0.021(7) 0.104(6) -0.020(8)
C7_10 0.226(7) 0.207(8) 0.143(6) -0.014(7) 0.116(6) 0.006(8)
C8_10 0.237(9) 0.238(9) 0.161(7) 0.025(8) 0.111(7) 0.022(10)
C9_10 0.243(9) 0.252(10) 0.128(7) -0.002(7) 0.097(6) 0.000(9)
C10_10 0.233(8) 0.244(10) 0.157(7) 0.003(9) 0.104(6) -0.008(8)
C21_10 0.213(7) 0.084(6) 0.140(6) -0.017(6) 0.126(6) -0.022(8)
O41_10 0.237(6) 0.187(6) 0.196(6) -0.001(5) 0.138(5) 0.009(6)
C42_10 0.292(7) 0.126(8) 0.232(10) -0.008(7) 0.196(7) 0.029(7)
P43_10 0.242(5) 0.170(5) 0.369(7) -0.006(4) 0.198(5) -0.033(4)
O45_10 0.260(8) 0.150(7) 0.331(10) -0.025(6) 0.135(7) -0.037(6)
O44_10 0.258(8) 0.152(7) 0.399(11) -0.032(6) 0.205(8) -0.068(6)
O46_10 0.417(12) 0.269(10) 0.475(14) -0.090(8) 0.335(12) -0.089(9)
N17_11 0.219(7) 0.078(5) 0.121(5) -0.013(4) 0.109(5) -0.012(7)
C42_11 0.221(10) 0.312(14) 0.181(8) 0.020(8) 0.057(9) 0.001(13)
O41_11 0.236(8) 0.279(8) 0.149(6) 0.019(6) 0.063(7) 0.023(9)
P43_11 0.254(7) 0.637(14) 0.190(6) 0.124(7) 0.058(7) 0.051(10)
O45_11 0.278(12) 0.83(2) 0.175(9) 0.041(12) 0.099(10) 0.071(13)
O46_11 0.344(13) 0.716(18) 0.275(12) 0.240(12) 0.173(11) 0.056(14)
O44_11 0.205(9) 0.527(17) 0.270(12) 0.058(10) 0.065(9) 0.045(11)
N1_11 0.242(7) 0.130(6) 0.116(5) -0.017(5) 0.115(5) -0.007(5)
C2_11 0.233(9) 0.164(7) 0.144(6) -0.012(7) 0.106(6) 0.031(8)
C3_11 0.233(8) 0.171(8) 0.138(6) -0.031(8) 0.099(6) -0.045(7)
C4_11 0.215(7) 0.198(8) 0.133(6) -0.029(8) 0.082(6) -0.009(8)
C5_11 0.230(7) 0.157(7) 0.122(6) -0.021(7) 0.091(5) 0.010(8)
C6_11 0.221(6) 0.128(7) 0.131(6) -0.017(7) 0.101(5) -0.012(7)
C7_11 0.222(7) 0.086(6) 0.121(6) -0.029(6) 0.098(5) 0.001(7)
C8_11 0.264(8) 0.134(7) 0.134(6) -0.040(7) 0.115(6) -0.028(7)
C9_11 0.296(11) 0.167(8) 0.124(6) -0.012(7) 0.129(7) 0.021(9)
C10_11 0.269(9) 0.157(8) 0.120(6) -0.020(6) 0.102(6) 0.037(8)
O22_11 0.218(8) 0.226(8) 0.193(7) -0.021(5) 0.138(7) -0.031(7)
C21_11 0.215(10) 0.125(7) 0.151(6) -0.017(7) 0.128(7) 0.008(9)
N72_12 0.219(7) 0.140(7) 0.153(6) -0.014(6) 0.123(6) 0.013(7)
C71_12 0.227(7) 0.112(7) 0.152(6) -0.026(6) 0.128(6) -0.016(7)
N1_12 0.205(6) 0.106(5) 0.131(5) 0.038(4) 0.115(5) 0.030(5)
C2_12 0.138(7) 0.105(6) 0.135(6) 0.040(5) 0.076(6) 0.056(6)
C3_12 0.198(7) 0.092(6) 0.142(6) 0.051(6) 0.091(6) 0.029(6)
C4_12 0.244(7) 0.141(7) 0.156(6) 0.023(7) 0.136(5) 0.014(8)
C5_12 0.239(6) 0.172(8) 0.129(6) 0.019(6) 0.128(5) 0.012(8)
C6_12 0.235(6) 0.137(7) 0.152(6) 0.041(6) 0.124(5) 0.017(7)
C7_12 0.232(7) 0.141(7) 0.147(6) 0.013(7) 0.129(6) -0.005(8)
C8_12 0.252(8) 0.161(8) 0.158(7) -0.003(8) 0.145(6) -0.013(7)
C9_12 0.262(10) 0.203(8) 0.131(6) 0.024(7) 0.142(7) -0.002(9)
C10_12 0.266(9) 0.241(10) 0.137(6) 0.012(7) 0.137(6) -0.033(8)
O41_12 0.249(6) 0.212(6) 0.142(5) 0.006(5) 0.138(5) 0.001(7)
C42_12 0.260(8) 0.199(10) 0.163(6) 0.005(6) 0.152(6) 0.065(9)
P43_12 0.285(5) 0.151(4) 0.149(3) -0.023(3) 0.088(3) -0.019(4)
O44_12 0.340(9) 0.135(6) 0.193(7) -0.007(5) 0.104(6) -0.015(6)
O46_12 0.348(9) 0.248(10) 0.320(10) -0.037(8) 0.215(8) -0.073(8)
O45_12 0.243(7) 0.154(6) 0.135(5) -0.047(5) 0.044(5) -0.026(5)
C42_13 0.352(13) 0.251(12) 0.136(8) 0.003(8) 0.099(8) 0.068(11)
O41_13 0.311(9) 0.182(6) 0.139(5) -0.005(5) 0.135(6) 0.034(6)
O22_13 0.241(7) 0.169(7) 0.164(7) 0.034(5) 0.106(6) 0.026(7)
P43_13 0.340(10) 0.494(13) 0.176(6) 0.092(7) 0.118(7) 0.106(9)
O44_13 0.310(13) 0.565(17) 0.255(12) 0.059(11) 0.172(11) 0.098(11)
O46_13 0.373(12) 0.533(15) 0.177(8) 0.040(10) 0.162(8) 0.125(12)
O45_13 0.278(11) 0.450(14) 0.164(8) 0.059(8) 0.091(8) 0.044(9)
N1_13 0.216(6) 0.108(5) 0.167(6) 0.029(5) 0.144(5) 0.031(5)
C2_13 0.255(7) 0.083(6) 0.155(7) 0.020(6) 0.128(7) 0.053(7)
C3_13 0.282(8) 0.147(8) 0.127(6) 0.006(7) 0.118(6) 0.043(7)
C4_13 0.284(8) 0.144(7) 0.124(6) -0.007(7) 0.114(6) 0.036(8)
C5_13 0.260(7) 0.089(6) 0.113(5) 0.007(6) 0.122(5) -0.025(6)
C6_13 0.237(7) 0.148(7) 0.113(5) -0.010(6) 0.119(5) -0.006(7)
C7_13 0.205(7) 0.123(7) 0.141(6) 0.016(7) 0.107(6) 0.011(7)
C8_13 0.237(7) 0.129(7) 0.144(6) 0.003(6) 0.128(6) -0.044(6)
C9_13 0.263(8) 0.146(8) 0.124(7) -0.007(7) 0.116(7) -0.005(8)
C10_13 0.269(8) 0.136(7) 0.112(6) 0.019(5) 0.131(6) -0.044(8)
C21_13 0.222(8) 0.110(7) 0.176(8) 0.026(8) 0.138(7) 0.044(8)
N71_13 0.172(7) 0.136(6) 0.126(5) -0.008(5) 0.100(5) 0.009(5)
O22_14 0.254(7) 0.136(6) 0.120(6) -0.021(5) 0.102(5) -0.006(7)
N1_14 0.232(6) 0.136(6) 0.142(6) 0.047(5) 0.133(5) 0.049(6)
C2_14 0.261(7) 0.133(7) 0.122(6) -0.010(7) 0.127(7) -0.017(7)
C3_14 0.284(8) 0.187(8) 0.140(6) -0.022(7) 0.143(6) -0.068(7)
C4_14 0.299(8) 0.172(8) 0.151(6) 0.020(7) 0.154(6) -0.022(8)
C5_14 0.283(8) 0.148(7) 0.161(6) -0.003(7) 0.161(6) 0.002(7)
C6_14 0.256(7) 0.162(7) 0.151(6) 0.040(7) 0.156(5) 0.057(7)
C7_14 0.243(7) 0.170(8) 0.163(6) 0.023(7) 0.135(6) 0.059(7)
C8_14 0.278(8) 0.255(10) 0.149(7) 0.046(8) 0.154(7) 0.018(8)
C9_14 0.288(9) 0.295(11) 0.159(8) 0.013(10) 0.148(8) -0.018(10)
C10_14 0.294(9) 0.249(9) 0.149(7) -0.025(7) 0.172(7) -0.011(9)
C21_14 0.244(8) 0.110(7) 0.117(7) -0.007(7) 0.116(7) -0.017(9)
N72_14 0.220(8) 0.161(7) 0.171(6) 0.018(6) 0.134(6) 0.025(6)
C71_14 0.288(10) 0.191(9) 0.160(6) 0.017(7) 0.158(7) 0.058(8)
O41_14 0.326(9) 0.199(7) 0.164(5) 0.006(6) 0.168(6) 0.004(7)
C42_14 0.348(13) 0.177(10) 0.168(7) 0.040(9) 0.164(8) 0.028(10)
P43_14 0.390(8) 0.277(6) 0.157(4) 0.029(4) 0.175(5) -0.020(5)
O44_14 0.365(11) 0.415(13) 0.200(8) 0.038(9) 0.155(8) -0.042(9)
O46_14 0.442(12) 0.314(9) 0.180(7) -0.105(7) 0.224(8) -0.119(8)
O45_14 0.383(11) 0.371(11) 0.218(8) 0.014(7) 0.218(8) -0.052(8)
O41_15 0.253(7) 0.192(6) 0.161(5) -0.001(6) 0.140(6) 0.017(5)
C42_15 0.309(11) 0.243(11) 0.167(8) 0.016(9) 0.140(9) 0.101(8)
P43_15 0.503(11) 0.469(11) 0.331(8) 0.068(7) 0.341(9) 0.175(7)
O44_15 0.622(18) 0.527(19) 0.353(11) 0.093(11) 0.333(12) 0.172(14)
O46_15 0.529(15) 0.480(13) 0.405(12) 0.077(10) 0.410(13) 0.208(11)
O45_15 0.512(16) 0.491(14) 0.360(12) 0.118(11) 0.362(13) 0.097(10)
N1_15 0.252(7) 0.091(5) 0.139(5) 0.001(5) 0.124(5) 0.028(6)
C2_15 0.241(7) 0.135(7) 0.153(6) 0.028(7) 0.121(5) 0.027(7)
C3_15 0.265(8) 0.127(7) 0.141(6) 0.008(6) 0.150(6) 0.040(7)
C4_15 0.272(8) 0.153(7) 0.169(6) 0.001(7) 0.160(6) 0.041(8)
C5_15 0.250(8) 0.133(7) 0.167(6) 0.038(7) 0.149(6) 0.024(8)
C6_15 0.237(7) 0.140(7) 0.144(6) 0.016(7) 0.127(5) 0.044(8)
C7_15 0.221(7) 0.126(7) 0.151(6) 0.012(6) 0.140(6) 0.013(7)
C8_15 0.234(8) 0.123(7) 0.152(6) -0.007(6) 0.132(6) 0.054(7)
C9_15 0.230(8) 0.129(7) 0.204(8) 0.005(8) 0.144(6) 0.005(6)
C10_15 0.280(8) 0.098(7) 0.187(7) 0.044(7) 0.165(7) 0.020(8)
N71_15 0.227(7) 0.114(6) 0.125(5) 0.029(5) 0.115(5) 0.016(5)
C21_15 0.240(8) 0.131(7) 0.126(6) 0.005(7) 0.124(6) 0.027(7)
O22_15 0.264(7) 0.271(8) 0.112(5) 0.018(6) 0.118(5) 0.040(7)
N72_16 0.240(8) 0.160(7) 0.136(6) 0.020(5) 0.129(7) 0.012(6)
C71_16 0.261(10) 0.165(9) 0.123(7) -0.009(6) 0.118(7) 0.008(7)
N1_16 0.256(7) 0.163(7) 0.141(5) -0.009(6) 0.135(5) 0.021(6)
C2_16 0.223(7) 0.163(7) 0.144(7) 0.018(7) 0.120(6) 0.017(8)
C3_16 0.244(8) 0.172(8) 0.120(6) 0.002(6) 0.118(6) 0.011(7)
C4_16 0.245(8) 0.194(8) 0.165(6) -0.021(7) 0.156(6) 0.011(7)
C5_16 0.264(8) 0.180(8) 0.163(6) -0.008(7) 0.143(6) 0.007(8)
C6_16 0.263(8) 0.176(8) 0.144(6) 0.008(7) 0.115(6) -0.010(8)
C7_16 0.264(8) 0.196(8) 0.152(6) -0.023(7) 0.146(6) -0.016(8)
C8_16 0.265(9) 0.225(10) 0.216(8) -0.035(8) 0.142(7) -0.051(9)
C9_16 0.251(9) 0.232(10) 0.220(10) -0.001(10) 0.149(7) -0.016(8)
C10_16 0.280(10) 0.200(10) 0.207(8) -0.015(8) 0.145(8) -0.024(9)
O41_16 0.241(7) 0.255(7) 0.167(6) -0.020(6) 0.146(6) 0.008(6)
C21_16 0.239(8) 0.139(8) 0.155(8) 0.042(8) 0.130(6) 0.007(9)
C42_16 0.276(11) 0.267(11) 0.178(8) -0.041(9) 0.159(8) -0.030(9)
O22_16 0.250(8) 0.174(7) 0.155(6) -0.004(6) 0.121(5) -0.001(6)
P43_16 0.385(7) 0.415(8) 0.273(6) -0.148(6) 0.280(6) -0.135(7)
O44_16 0.408(11) 0.369(12) 0.271(10) -0.100(8) 0.252(9) -0.114(9)
O46_16 0.393(13) 0.348(10) 0.447(15) -0.119(9) 0.324(12) -0.108(9)
O45_16 0.363(9) 0.471(14) 0.339(12) -0.122(9) 0.263(9) -0.057(11)
O41_17 0.271(6) 0.178(6) 0.252(7) 0.027(5) 0.205(6) 0.036(6)
C42_17 0.366(10) 0.208(10) 0.245(10) 0.024(8) 0.249(9) 0.032(8)
P43_17 0.419(10) 0.592(14) 0.443(10) 0.275(8) 0.354(9) 0.196(9)
O44_17 0.334(11) 0.71(2) 0.422(13) 0.299(12) 0.277(11) 0.104(12)
O46_17 0.70(2) 0.657(17) 0.58(2) 0.384(15) 0.573(19) 0.427(17)
O45_17 0.260(11) 0.712(19) 0.484(15) 0.208(12) 0.291(12) 0.008(11)
N1_17 0.244(7) 0.119(6) 0.174(6) 0.013(6) 0.134(5) -0.003(6)
C2_17 0.231(6) 0.079(6) 0.177(6) 0.023(6) 0.145(6) -0.030(7)
C3_17 0.253(7) 0.091(6) 0.177(7) 0.011(6) 0.143(6) -0.037(8)
C4_17 0.238(7) 0.169(8) 0.207(7) 0.033(8) 0.166(6) 0.048(8)
C5_17 0.229(7) 0.116(6) 0.163(6) 0.027(7) 0.137(5) 0.024(7)
C6_17 0.224(7) 0.131(7) 0.166(6) -0.016(7) 0.135(5) -0.014(8)
C7_17 0.213(7) 0.109(6) 0.161(6) 0.011(7) 0.126(6) 0.000(8)
C8_17 0.239(8) 0.087(6) 0.142(6) -0.003(6) 0.106(6) -0.012(8)
C9_17 0.217(8) 0.130(7) 0.166(7) 0.036(7) 0.081(7) -0.033(7)
C10_17 0.219(7) 0.118(7) 0.179(7) 0.043(8) 0.108(6) 0.032(7)
C21_17 0.254(8) 0.163(8) 0.166(7) -0.006(8) 0.151(6) 0.010(9)
O22_17 0.322(9) 0.225(8) 0.177(6) -0.010(6) 0.176(6) 0.000(6)
N71_17 0.227(6) 0.080(5) 0.147(5) -0.004(4) 0.121(5) 0.004(5)
O1_18 0.232(7) 0.203(7) 0.156(6) 0.015(5) 0.139(5) 0.013(6)
C2_18 0.260(8) 0.234(11) 0.174(9) 0.014(9) 0.138(7) 0.009(9)
C3_18 0.236(9) 0.179(11) 0.194(8) 0.031(8) 0.124(6) 0.008(7)
Si4_18 0.289(5) 0.207(4) 0.171(3) 0.024(3) 0.117(4) 0.002(4)
C5_18 0.362(17) 0.338(18) 0.191(9) 0.071(12) 0.150(11) 0.064(12)
C6_18 0.408(17) 0.269(12) 0.276(15) -0.097(12) 0.207(13) -0.116(12)
C7_18 0.262(13) 0.310(14) 0.198(12) -0.026(11) 0.061(10) 0.056(10)
C64_19 0.329(18) 0.568(17) 0.388(16) -0.17(2) 0.211(13) 0.040(19)
Cl2_19 0.412(8) 0.505(9) 0.353(7) 0.036(6) 0.224(7) -0.028(7)
Cl3_19 0.481(8) 0.466(8) 0.306(6) -0.003(5) 0.230(6) -0.012(6)
Cl4_19 0.404(7) 0.523(9) 0.372(7) 0.038(6) 0.240(6) 0.065(6)

loop_
_atom_type_symbol
_atom_type_description
_atom_type_scat_dispersion_real
_atom_type_scat_dispersion_imag
_atom_type_scat_source
C C 0.0181 0.0091 'International Tables Vol C Tables 4.2.6.8 and 6.1.1.4'
H H 0.0000 0.0000 'International Tables Vol C Tables 4.2.6.8 and 6.1.1.4'
Cl Cl 0.3639 0.7018 'International Tables Vol C Tables 4.2.6.8 and 6.1.1.4'
N N 0.0311 0.0180 'International Tables Vol C Tables 4.2.6.8 and 6.1.1.4'
O O 0.0492 0.0322 'International Tables Vol C Tables 4.2.6.8 and 6.1.1.4'
P P 0.2955 0.4335 'International Tables Vol C Tables 4.2.6.8 and 6.1.1.4'
Si Si 0.2541 0.3302 'International Tables Vol C Tables 4.2.6.8 and 6.1.1.4'

loop_
_geom_angle_atom_site_label_1
_geom_angle_atom_site_label_2
_geom_angle_atom_site_label_3
_geom_angle
_geom_angle_site_symmetry_1
_geom_angle_site_symmetry_3
C5_1 C4_1 O3_1 115.3(18) . .
C5_1 C4_1 C6_1 121.8(18) . .
O3_1 C4_1 C6_1 94.5(14) . .
C5_1 C4_1 C7_1 118.2(17) . .
O3_1 C4_1 C7_1 97.0(14) . .
C6_1 C4_1 C7_1 105.0(16) . .
C1_1 O3_1 C4_1 126.6(15) . .
O2_1 C1_1 O3_1 118.2(17) . .
O2_1 C1_1 N72_2 124(2) . .
O3_1 C1_1 N72_2 117.5(18) . .
C71_2 N72_2 C1_1 126.1(14) . .
C2_2 N1_2 C6_2 120.0 . .
C3_2 C2_2 N1_2 120.0 . .
C3_2 C2_2 C21_2 119.9(8) . .
N1_2 C2_2 C21_2 119.6(8) . .
C2_2 C3_2 C4_2 120.0 . .
C5_2 C4_2 C3_2 120.0 . .
C5_2 C4_2 O41_2 122.6(5) . .
C3_2 C4_2 O41_2 117.1(5) . .
C6_2 C5_2 C4_2 120.0 . .
C6_2 C5_2 C10_2 120.0 . .
C4_2 C5_2 C10_2 120.0 . .
C5_2 C6_2 C7_2 120.0 . .
C5_2 C6_2 N1_2 120.0 . .
C7_2 C6_2 N1_2 120.0 . .
C8_2 C7_2 C6_2 120.0 . .
C8_2 C7_2 C71_2 123.1(5) . .
C6_2 C7_2 C71_2 116.0(5) . .
C7_2 C8_2 C9_2 120.0 . .
C8_2 C9_2 C10_2 120.0 . .
C9_2 C10_2 C5_2 120.0 . .
C42_2 O41_2 C4_2 120.4(8) . .
O41_2 C42_2 P43_2 107.1(9) . .
O44_2 P43_2 O45_2 112.2(8) . .
O44_2 P43_2 C42_2 108.9(7) . .
O45_2 P43_2 C42_2 106.5(7) . .
O44_2 P43_2 O46_2 117.5(8) . .
O45_2 P43_2 O46_2 106.4(7) . .
C42_2 P43_2 O46_2 104.5(7) . .
O22_2 C21_2 N71_3 114.9(13) . .
O22_2 C21_2 C2_2 130.1(15) . .
N71_3 C21_2 C2_2 113.7(13) . .
N72_2 C71_2 C7_2 110.7(9) . .
C21_2 N71_3 C7_3 137.5(9) . .
C2_3 N1_3 C6_3 120.0 . .
C3_3 C2_3 N1_3 120.0 . .
C3_3 C2_3 C21_3 120.3(7) . .
N1_3 C2_3 C21_3 119.3(7) . .
C2_3 C3_3 C4_3 120.0 . .
O41_3 C4_3 C5_3 118.6(4) . .
O41_3 C4_3 C3_3 121.2(4) . .
C5_3 C4_3 C3_3 120.0 . .
C6_3 C5_3 C4_3 120.0 . .
C6_3 C5_3 C10_3 120.0 . .
C4_3 C5_3 C10_3 120.0 . .
C7_3 C6_3 C5_3 120.0 . .
C7_3 C6_3 N1_3 120.0 . .
C5_3 C6_3 N1_3 120.0 . .
N71_3 C7_3 C8_3 118.7(5) . .
N71_3 C7_3 C6_3 121.3(5) . .
C8_3 C7_3 C6_3 120.0 . .
C7_3 C8_3 C9_3 120.0 . .
C8_3 C9_3 C10_3 120.0 . .
C9_3 C10_3 C5_3 120.0 . .
C4_3 O41_3 C42_3 120.6(6) . .
O41_3 C42_3 P43_3 109.4(8) . .
O44_3 P43_3 O45_3 118.1(9) . .
O44_3 P43_3 O46_3 113.2(7) . .
O45_3 P43_3 O46_3 103.5(7) . .
O44_3 P43_3 C42_3 110.8(7) . .
O45_3 P43_3 C42_3 107.7(6) . .
O46_3 P43_3 C42_3 102.2(5) . .
O22_3 C21_3 N72_4 130.0(10) . .
O22_3 C21_3 C2_3 120.7(12) . .
N72_4 C21_3 C2_3 109.1(10) . .
C21_3 N72_4 C71_4 114.6(9) . .
N72_4 C71_4 C7_4 121.7(8) . .
C2_4 N1_4 C6_4 120.0 . .
C3_4 C2_4 N1_4 120.0 . .
C3_4 C2_4 C21_4 117.7(7) . .
N1_4 C2_4 C21_4 122.2(7) . .
C2_4 C3_4 C4_4 120.0 . .
O41_4 C4_4 C3_4 123.8(5) . .
O41_4 C4_4 C5_4 116.2(5) . .
C3_4 C4_4 C5_4 120.0 . .
C6_4 C5_4 C4_4 120.0 . .
C6_4 C5_4 C10_4 120.0 . .
C4_4 C5_4 C10_4 120.0 . .
C7_4 C6_4 C5_4 120.0 . .
C7_4 C6_4 N1_4 120.0 . .
C5_4 C6_4 N1_4 120.0 . .
C6_4 C7_4 C8_4 120.0 . .
C6_4 C7_4 C71_4 122.9(5) . .
C8_4 C7_4 C71_4 117.1(5) . .
C7_4 C8_4 C9_4 120.0 . .
C10_4 C9_4 C8_4 120.0 . .
C9_4 C10_4 C5_4 120.0 . .
C4_4 O41_4 C42_4 118.8(8) . .
O41_4 C42_4 P43_4 110.6(9) . .
O44_4 P43_4 O45_4 118.9(10) . .
O44_4 P43_4 C42_4 113.1(7) . .
O45_4 P43_4 C42_4 107.3(8) . .
O44_4 P43_4 O46_4 101.7(8) . .
O45_4 P43_4 O46_4 108.5(8) . .
C42_4 P43_4 O46_4 106.6(6) . .
O22_4 C21_4 N71_5 130.2(12) . .
O22_4 C21_4 C2_4 121.2(13) . .
N71_5 C21_4 C2_4 106.5(10) . .
O22_5 C21_5 N72_6 118.6(12) . .
O22_5 C21_5 C2_5 114.0(10) . .
N72_6 C21_5 C2_5 127.3(12) . .
C2_5 N1_5 C6_5 120.0 . .
C21_5 C2_5 N1_5 111.0(7) . .
C21_5 C2_5 C3_5 127.8(7) . .
N1_5 C2_5 C3_5 120.0 . .
C4_5 C3_5 C2_5 120.0 . .
O41_5 C4_5 C3_5 123.8(5) . .
O41_5 C4_5 C5_5 116.2(5) . .
C3_5 C4_5 C5_5 120.0 . .
C6_5 C5_5 C4_5 120.0 . .
C6_5 C5_5 C10_5 120.0 . .
C4_5 C5_5 C10_5 120.0 . .
C5_5 C6_5 C7_5 120.0 . .
C5_5 C6_5 N1_5 120.0 . .
C7_5 C6_5 N1_5 120.0 . .
C8_5 C7_5 C6_5 120.0 . .
C8_5 C7_5 N71_5 122.6(5) . .
C6_5 C7_5 N71_5 117.3(5) . .
C7_5 C8_5 C9_5 120.0 . .
C10_5 C9_5 C8_5 120.0 . .
C9_5 C10_5 C5_5 120.0 . .
C4_5 O41_5 C42_5 114.8(7) . .
O41_5 C42_5 P43_5 101.0(6) . .
O44_5 P43_5 O45_5 110.4(7) . .
O44_5 P43_5 O46_5 120.7(7) . .
O45_5 P43_5 O46_5 105.3(6) . .
O44_5 P43_5 C42_5 113.8(5) . .
O45_5 P43_5 C42_5 104.9(6) . .
O46_5 P43_5 C42_5 100.1(5) . .
C21_4 N71_5 C7_5 122.4(9) . .
C4_6 O41_6 C42_6 118.1(7) . .
O41_6 C42_6 P43_6 104.5(6) . .
O44_6 P43_6 O45_6 113.9(5) . .
O44_6 P43_6 O46_6 109.6(5) . .
O45_6 P43_6 O46_6 115.9(4) . .
O44_6 P43_6 C42_6 112.1(5) . .
O45_6 P43_6 C42_6 96.5(5) . .
O46_6 P43_6 C42_6 108.2(4) . .
C2_6 N1_6 C6_6 120.0 . .
C3_6 C2_6 N1_6 120.0 . .
C3_6 C2_6 C21_6 116.2(6) . .
N1_6 C2_6 C21_6 123.8(6) . .
C4_6 C3_6 C2_6 120.0 . .
O41_6 C4_6 C3_6 123.9(5) . .
O41_6 C4_6 C5_6 116.0(5) . .
C3_6 C4_6 C5_6 120.0 . .
C6_6 C5_6 C4_6 120.0 . .
C6_6 C5_6 C10_6 120.0 . .
C4_6 C5_6 C10_6 120.0 . .
C5_6 C6_6 C7_6 120.0 . .
C5_6 C6_6 N1_6 120.0 . .
C7_6 C6_6 N1_6 120.0 . .
C6_6 C7_6 C8_6 120.0 . .
C6_6 C7_6 C71_6 126.7(5) . .
C8_6 C7_6 C71_6 112.7(5) . .
C9_6 C8_6 C7_6 120.0 . .
C8_6 C9_6 C10_6 120.0 . .
C9_6 C10_6 C5_6 120.0 . .
O22_6 C21_6 N71_7 123.9(14) . .
O22_6 C21_6 C2_6 123.3(13) . .
N71_7 C21_6 C2_6 112.6(10) . .
C21_5 N72_6 C71_6 123.9(10) . .
N72_6 C71_6 C7_6 118.0(8) . .
C4_7 O41_7 C42_7 123.1(7) . .
O41_7 C42_7 P43_7 102.4(6) . .
O44_7 P43_7 O45_7 126.7(8) . .
O44_7 P43_7 O46_7 106.9(6) . .
O45_7 P43_7 O46_7 111.9(5) . .
O44_7 P43_7 C42_7 99.3(6) . .
O45_7 P43_7 C42_7 113.6(6) . .
O46_7 P43_7 C42_7 92.7(5) . .
C7_7 N71_7 C21_6 128.0(8) . .
C2_7 N1_7 C6_7 120.0 . .
C21_7 C2_7 N1_7 112.3(7) . .
C21_7 C2_7 C3_7 126.9(7) . .
N1_7 C2_7 C3_7 120.0 . .
C4_7 C3_7 C2_7 120.0 . .
O41_7 C4_7 C3_7 119.3(5) . .
O41_7 C4_7 C5_7 120.6(5) . .
C3_7 C4_7 C5_7 120.0 . .
C6_7 C5_7 C4_7 120.0 . .
C6_7 C5_7 C10_7 120.0 . .
C4_7 C5_7 C10_7 120.0 . .
C5_7 C6_7 C7_7 120.0 . .
C5_7 C6_7 N1_7 120.0 . .
C7_7 C6_7 N1_7 120.0 . .
N71_7 C7_7 C8_7 122.5(5) . .
N71_7 C7_7 C6_7 117.0(5) . .
C8_7 C7_7 C6_7 120.0 . .
C7_7 C8_7 C9_7 120.0 . .
C8_7 C9_7 C10_7 120.0 . .
C9_7 C10_7 C5_7 120.0 . .
O22_7 C21_7 C2_7 116.5(9) . .
O22_7 C21_7 N72_8 113.2(10) . .
C2_7 C21_7 N72_8 130.3(11) . .
C21_7 N72_8 C71_8 136.9(9) . .
C7_8 C71_8 N72_8 124.4(8) . .
C2_8 N1_8 C6_8 120.0 . .
C21_8 C2_8 N1_8 119.4(7) . .
C21_8 C2_8 C3_8 120.5(7) . .
N1_8 C2_8 C3_8 120.0 . .
C4_8 C3_8 C2_8 120.0 . .
O41_8 C4_8 C5_8 115.4(5) . .
O41_8 C4_8 C3_8 124.6(5) . .
C5_8 C4_8 C3_8 120.0 . .
C4_8 C5_8 C6_8 120.0 . .
C4_8 C5_8 C10_8 120.0 . .
C6_8 C5_8 C10_8 120.0 . .
C7_8 C6_8 C5_8 120.0 . .
C7_8 C6_8 N1_8 120.0 . .
C5_8 C6_8 N1_8 120.0 . .
C6_8 C7_8 C8_8 120.0 . .
C6_8 C7_8 C71_8 124.8(6) . .
C8_8 C7_8 C71_8 115.2(6) . .
C7_8 C8_8 C9_8 120.0 . .
C10_8 C9_8 C8_8 120.0 . .
C9_8 C10_8 C5_8 120.0 . .
O22_8 C21_8 N71_9 112.0(13) . .
O22_8 C21_8 C2_8 118.3(12) . .
N71_9 C21_8 C2_8 128.8(13) . .
C4_8 O41_8 C42_8 117.0(7) . .
O41_8 C42_8 P43_8 107.7(6) . .
O44_8 P43_8 O45_8 112.6(6) . .
O44_8 P43_8 O46_8 115.3(6) . .
O45_8 P43_8 O46_8 109.5(6) . .
O44_8 P43_8 C42_8 101.8(5) . .
O45_8 P43_8 C42_8 108.5(5) . .
O46_8 P43_8 C42_8 108.6(4) . .
C21_8 N71_9 C7_9 140.0(10) . .
C2_9 N1_9 C6_9 120.0 . .
C3_9 C2_9 N1_9 120.0 . .
C3_9 C2_9 C21_9 123.2(7) . .
N1_9 C2_9 C21_9 116.4(7) . .
C2_9 C3_9 C4_9 120.0 . .
C5_9 C4_9 C3_9 120.0 . .
C5_9 C4_9 O41_9 115.4(5) . .
C3_9 C4_9 O41_9 124.5(5) . .
C4_9 C5_9 C6_9 120.0 . .
C4_9 C5_9 C10_9 120.0 . .
C6_9 C5_9 C10_9 120.0 . .
C7_9 C6_9 C5_9 120.0 . .
C7_9 C6_9 N1_9 120.0 . .
C5_9 C6_9 N1_9 120.0 . .
N71_9 C7_9 C6_9 118.1(5) . .
N71_9 C7_9 C8_9 121.8(5) . .
C6_9 C7_9 C8_9 120.0 . .
C9_9 C8_9 C7_9 120.0 . .
C8_9 C9_9 C10_9 120.0 . .
C9_9 C10_9 C5_9 120.0 . .
O22_9 C21_9 N72_10 133.9(15) . .
O22_9 C21_9 C2_9 109.3(13) . .
N72_10 C21_9 C2_9 116.6(13) . .
O41_9 C42_9 P43_9 99.8(10) . .
C4_9 O41_9 C42_9 108.9(9) . .
O44_9 P43_9 O45_9 101.0(11) . .
O44_9 P43_9 O46_9 112.8(10) . .
O45_9 P43_9 O46_9 132.7(12) . .
O44_9 P43_9 C42_9 97.5(10) . .
O45_9 P43_9 C42_9 107.0(8) . .
O46_9 P43_9 C42_9 100.5(9) . .
C21_9 N72_10 C71_10 110.6(11) . .
N72_10 C71_10 C7_10 109.5(9) . .
C2_10 N1_10 C6_10 120.0 . .
N1_10 C2_10 C3_10 120.0 . .
N1_10 C2_10 C21_10 125.6(7) . .
C3_10 C2_10 C21_10 114.4(7) . .
C4_10 C3_10 C2_10 120.0 . .
C3_10 C4_10 C5_10 120.0 . .
C3_10 C4_10 O41_10 123.1(5) . .
C5_10 C4_10 O41_10 116.8(5) . .
C6_10 C5_10 C4_10 120.0 . .
C6_10 C5_10 C10_10 120.0 . .
C4_10 C5_10 C10_10 120.0 . .
C7_10 C6_10 C5_10 120.0 . .
C7_10 C6_10 N1_10 120.0 . .
C5_10 C6_10 N1_10 120.0 . .
C6_10 C7_10 C8_10 120.0 . .
C6_10 C7_10 C71_10 128.7(5) . .
C8_10 C7_10 C71_10 111.2(5) . .
C7_10 C8_10 C9_10 120.0 . .
C10_10 C9_10 C8_10 120.0 . .
C9_10 C10_10 C5_10 120.0 . .
O22_10 C21_10 N17_11 134.5(13) . .
O22_10 C21_10 C2_10 121.0(13) . .
N17_11 C21_10 C2_10 104.1(10) . .
C42_10 O41_10 C4_10 120.9(7) . .
O41_10 C42_10 P43_10 103.1(8) . .
O45_10 P43_10 O44_10 114.3(7) . .
O45_10 P43_10 O46_10 102.7(6) . .
O44_10 P43_10 O46_10 108.9(5) . .
O45_10 P43_10 C42_10 110.9(6) . .
O44_10 P43_10 C42_10 108.9(6) . .
O46_10 P43_10 C42_10 111.1(7) . .
C21_10 N17_11 C7_11 121.9(8) . .
O41_11 C42_11 P43_11 118.6(12) . .
C4_11 O41_11 C42_11 128.4(11) . .
O44_11 P43_11 O45_11 107.2(11) . .
O44_11 P43_11 O46_11 112.5(10) . .
O45_11 P43_11 O46_11 110.3(11) . .
O44_11 P43_11 C42_11 116.4(9) . .
O45_11 P43_11 C42_11 100.4(9) . .
O46_11 P43_11 C42_11 109.3(8) . .
C2_11 N1_11 C6_11 120.0 . .
C3_11 C2_11 N1_11 120.0 . .
C3_11 C2_11 C21_11 126.1(7) . .
N1_11 C2_11 C21_11 113.4(7) . .
C2_11 C3_11 C4_11 120.0 . .
O41_11 C4_11 C5_11 121.7(6) . .
O41_11 C4_11 C3_11 118.3(6) . .
C5_11 C4_11 C3_11 120.0 . .
C4_11 C5_11 C6_11 120.0 . .
C4_11 C5_11 C10_11 120.0 . .
C6_11 C5_11 C10_11 120.0 . .
C7_11 C6_11 C5_11 120.0 . .
C7_11 C6_11 N1_11 120.0 . .
C5_11 C6_11 N1_11 120.0 . .
C8_11 C7_11 C6_11 120.0 . .
C8_11 C7_11 N17_11 122.3(5) . .
C6_11 C7_11 N17_11 117.3(5) . .
C9_11 C8_11 C7_11 120.0 . .
C8_11 C9_11 C10_11 120.0 . .
C9_11 C10_11 C5_11 120.0 . .
O22_11 C21_11 N72_12 131.4(12) . .
O22_11 C21_11 C2_11 108.4(12) . .
N72_12 C21_11 C2_11 119.8(12) . .
C21_11 N72_12 C71_12 116.8(10) . .
C7_12 C71_12 N72_12 109.4(9) . .
O22_12 C21_12 N71_13 139.7(10) . .
O22_12 C21_12 C2_12 111.5(9) . .
N71_13 C21_12 C2_12 108.8(9) . .
C2_12 N1_12 C6_12 120.0 . .
N1_12 C2_12 C3_12 120.0 . .
N1_12 C2_12 C21_12 118.7(6) . .
C3_12 C2_12 C21_12 120.3(6) . .
C2_12 C3_12 C4_12 120.0 . .
C3_12 C4_12 C5_12 120.0 . .
C3_12 C4_12 O41_12 120.0(4) . .
C5_12 C4_12 O41_12 119.7(4) . .
C4_12 C5_12 C6_12 120.0 . .
C4_12 C5_12 C10_12 120.0 . .
C6_12 C5_12 C10_12 120.0 . .
C7_12 C6_12 C5_12 120.0 . .
C7_12 C6_12 N1_12 120.0 . .
C5_12 C6_12 N1_12 120.0 . .
C8_12 C7_12 C6_12 120.0 . .
C8_12 C7_12 C71_12 114.6(5) . .
C6_12 C7_12 C71_12 125.2(5) . .
C9_12 C8_12 C7_12 120.0 . .
C8_12 C9_12 C10_12 120.0 . .
C9_12 C10_12 C5_12 120.0 . .
C42_12 O41_12 C4_12 120.6(7) . .
O41_12 C42_12 P43_12 105.2(7) . .
O44_12 P43_12 O45_12 108.5(6) . .
O44_12 P43_12 O46_12 114.7(6) . .
O45_12 P43_12 O46_12 111.6(5) . .
O44_12 P43_12 C42_12 106.6(5) . .
O45_12 P43_12 C42_12 106.5(5) . .
O46_12 P43_12 C42_12 108.4(6) . .
O41_13 C42_13 P43_13 101.7(9) . .
C4_13 O41_13 C42_13 112.0(7) . .
O44_13 P43_13 O45_13 118.5(12) . .
O44_13 P43_13 O46_13 115.1(13) . .
O45_13 P43_13 O46_13 114.8(9) . .
O44_13 P43_13 C42_13 110.2(9) . .
O45_13 P43_13 C42_13 98.4(8) . .
O46_13 P43_13 C42_13 95.5(7) . .
C2_13 N1_13 C6_13 120.0 . .
C3_13 C2_13 N1_13 120.0 . .
C3_13 C2_13 C21_13 122.1(7) . .
N1_13 C2_13 C21_13 117.7(7) . .
C2_13 C3_13 C4_13 120.0 . .
C3_13 C4_13 C5_13 120.0 . .
C3_13 C4_13 O41_13 122.0(5) . .
C5_13 C4_13 O41_13 117.9(5) . .
C6_13 C5_13 C4_13 120.0 . .
C6_13 C5_13 C10_13 120.0 . .
C4_13 C5_13 C10_13 120.0 . .
C7_13 C6_13 C5_13 120.0 . .
C7_13 C6_13 N1_13 120.0 . .
C5_13 C6_13 N1_13 120.0 . .
C6_13 C7_13 C8_13 120.0 . .
C6_13 C7_13 N71_13 118.4(5) . .
C8_13 C7_13 N71_13 121.6(5) . .
C7_13 C8_13 C9_13 120.0 . .
C10_13 C9_13 C8_13 120.0 . .
C9_13 C10_13 C5_13 120.0 . .
O22_13 C21_13 N72_14 134.7(13) . .
O22_13 C21_13 C2_13 114.8(12) . .
N72_14 C21_13 C2_13 110.5(12) . .
C21_12 N71_13 C7_13 124.0(8) . .
C2_14 N1_14 C6_14 120.0 . .
C3_14 C2_14 N1_14 120.0 . .
C3_14 C2_14 C21_14 119.1(7) . .
N1_14 C2_14 C21_14 120.9(7) . .
C2_14 C3_14 C4_14 120.0 . .
C5_14 C4_14 C3_14 120.0 . .
C5_14 C4_14 O41_14 119.1(5) . .
C3_14 C4_14 O41_14 120.9(5) . .
C4_14 C5_14 C6_14 120.0 . .
C4_14 C5_14 C10_14 120.0 . .
C6_14 C5_14 C10_14 120.0 . .
C7_14 C6_14 C5_14 120.0 . .
C7_14 C6_14 N1_14 120.0 . .
C5_14 C6_14 N1_14 120.0 . .
C8_14 C7_14 C6_14 120.0 . .
C8_14 C7_14 C71_14 114.0(6) . .
C6_14 C7_14 C71_14 125.8(6) . .
C9_14 C8_14 C7_14 120.0 . .
C8_14 C9_14 C10_14 120.0 . .
C9_14 C10_14 C5_14 120.0 . .
O22_14 C21_14 N71_15 124.7(13) . .
O22_14 C21_14 C2_14 121.3(12) . .
N71_15 C21_14 C2_14 113.9(11) . .
C21_13 N72_14 C71_14 101.5(10) . .
N72_14 C71_14 C7_14 109.5(9) . .
C42_14 O41_14 C4_14 121.9(8) . .
O41_14 C42_14 P43_14 101.0(8) . .
O44_14 P43_14 O46_14 116.4(7) . .
O44_14 P43_14 C42_14 102.9(7) . .
O46_14 P43_14 C42_14 107.7(5) . .
O44_14 P43_14 O45_14 114.2(7) . .
O46_14 P43_14 O45_14 109.4(6) . .
C42_14 P43_14 O45_14 105.3(6) . .
C4_15 O41_15 C42_15 125.6(8) . .
O41_15 C42_15 P43_15 111.1(8) . .
O44_15 P43_15 O45_15 98.8(10) . .
O44_15 P43_15 O46_15 115.2(7) . .
O45_15 P43_15 O46_15 94.7(10) . .
O44_15 P43_15 C42_15 125.3(9) . .
O45_15 P43_15 C42_15 102.9(8) . .
O46_15 P43_15 C42_15 112.3(7) . .
C2_15 N1_15 C6_15 120.0 . .
C3_15 C2_15 N1_15 120.0 . .
C3_15 C2_15 C21_15 125.3(6) . .
N1_15 C2_15 C21_15 113.8(6) . .
C2_15 C3_15 C4_15 120.0 . .
O41_15 C4_15 C3_15 119.7(5) . .
O41_15 C4_15 C5_15 120.3(5) . .
C3_15 C4_15 C5_15 120.0 . .
C6_15 C5_15 C4_15 120.0 . .
C6_15 C5_15 C10_15 120.0 . .
C4_15 C5_15 C10_15 120.0 . .
C7_15 C6_15 C5_15 120.0 . .
C7_15 C6_15 N1_15 120.0 . .
C5_15 C6_15 N1_15 120.0 . .
N71_15 C7_15 C6_15 116.7(5) . .
N71_15 C7_15 C8_15 122.9(5) . .
C6_15 C7_15 C8_15 120.0 . .
C7_15 C8_15 C9_15 120.0 . .
C10_15 C9_15 C8_15 120.0 . .
C9_15 C10_15 C5_15 120.0 . .
C7_15 N71_15 C21_14 128.4(9) . .
O22_15 C21_15 N72_16 127.4(12) . .
O22_15 C21_15 C2_15 116.6(11) . .
N72_16 C21_15 C2_15 115.9(11) . .
C21_15 N72_16 C71_16 119.6(10) . .
N72_16 C71_16 C7_16 115.8(8) . .
C2_16 N1_16 C6_16 120.0 . .
N1_16 C2_16 C3_16 120.0 . .
N1_16 C2_16 C21_16 123.6(7) . .
C3_16 C2_16 C21_16 115.1(7) . .
C4_16 C3_16 C2_16 120.0 . .
O41_16 C4_16 C3_16 123.8(5) . .
O41_16 C4_16 C5_16 116.2(5) . .
C3_16 C4_16 C5_16 120.0 . .
C4_16 C5_16 C6_16 120.0 . .
C4_16 C5_16 C10_16 120.0 . .
C6_16 C5_16 C10_16 120.0 . .
C7_16 C6_16 C5_16 120.0 . .
C7_16 C6_16 N1_16 120.0 . .
C5_16 C6_16 N1_16 120.0 . .
C6_16 C7_16 C8_16 120.0 . .
C6_16 C7_16 C71_16 113.4(5) . .
C8_16 C7_16 C71_16 126.1(5) . .
C9_16 C8_16 C7_16 120.0 . .
C8_16 C9_16 C10_16 120.0 . .
C9_16 C10_16 C5_16 120.0 . .
C4_16 O41_16 C42_16 119.5(8) . .
O22_16 C21_16 C2_16 132.0(13) . .
O22_16 C21_16 N71_17 114.3(13) . .
C2_16 C21_16 N71_17 112.6(10) . .
O41_16 C42_16 P43_16 108.4(8) . .
O44_16 P43_16 O45_16 111.1(9) . .
O44_16 P43_16 O46_16 117.6(7) . .
O45_16 P43_16 O46_16 97.1(7) . .
O44_16 P43_16 C42_16 102.4(6) . .
O45_16 P43_16 C42_16 115.1(7) . .
O46_16 P43_16 C42_16 114.2(6) . .
C4_17 O41_17 C42_17 120.8(8) . .
O41_17 C42_17 P43_17 108.9(8) . .
O44_17 P43_17 O45_17 95.5(11) . .
O44_17 P43_17 O46_17 127.0(9) . .
O45_17 P43_17 O46_17 106.1(10) . .
O44_17 P43_17 C42_17 116.0(8) . .
O45_17 P43_17 C42_17 108.9(8) . .
O46_17 P43_17 C42_17 101.9(8) . .
C2_17 N1_17 C6_17 120.0 . .
N1_17 C2_17 C3_17 120.0 . .
N1_17 C2_17 C21_17 111.5(7) . .
C3_17 C2_17 C21_17 128.0(7) . .
C4_17 C3_17 C2_17 120.0 . .
O41_17 C4_17 C5_17 121.6(5) . .
O41_17 C4_17 C3_17 117.7(5) . .
C5_17 C4_17 C3_17 120.0 . .
C4_17 C5_17 C6_17 120.0 . .
C4_17 C5_17 C10_17 120.0 . .
C6_17 C5_17 C10_17 120.0 . .
C7_17 C6_17 C5_17 120.0 . .
C7_17 C6_17 N1_17 120.0 . .
C5_17 C6_17 N1_17 120.0 . .
C6_17 C7_17 C8_17 120.0 . .
C6_17 C7_17 N71_17 117.5(4) . .
C8_17 C7_17 N71_17 122.5(4) . .
C7_17 C8_17 C9_17 120.0 . .
C10_17 C9_17 C8_17 120.0 . .
C9_17 C10_17 C5_17 120.0 . .
O1_18 C21_17 O22_17 137.0(16) . .
O1_18 C21_17 C2_17 117.3(13) . .
O22_17 C21_17 C2_17 105.7(12) . .
C7_17 N71_17 C21_16 128.6(9) . .
C21_17 O1_18 C2_18 115.1(12) . .
C3_18 C2_18 O1_18 117.8(12) . .
C2_18 C3_18 Si4_18 110.3(11) . .
C5_18 Si4_18 C3_18 113.2(7) . .
C5_18 Si4_18 C7_18 107.1(7) . .
C3_18 Si4_18 C7_18 109.7(6) . .
C5_18 Si4_18 C6_18 107.3(7) . .
C3_18 Si4_18 C6_18 111.0(6) . .
C7_18 Si4_18 C6_18 108.4(7) . .
Cl2_19 C64_19 Cl4_19 116.4(18) . .
Cl2_19 C64_19 Cl3_19 94.6(11) . .
Cl4_19 C64_19 Cl3_19 87.3(10) . .

loop_
_geom_bond_atom_site_label_1
_geom_bond_atom_site_label_2
_geom_bond_distance
_geom_bond_site_symmetry_2
C5_1 C4_1 1.410(18) .
C6_1 C4_1 1.489(17) .
C4_1 O3_1 1.463(13) .
C4_1 C7_1 1.595(19) .
O3_1 C1_1 1.304(13) .
O2_1 C1_1 1.159(13) .
C1_1 N72_2 1.418(13) .
N72_2 C71_2 1.359(10) .
N1_2 C2_2 1.3900 .
N1_2 C6_2 1.3900 .
C2_2 C3_2 1.3900 .
C2_2 C21_2 1.403(12) .
C3_2 C4_2 1.3900 .
C4_2 C5_2 1.3900 .
C4_2 O41_2 1.454(8) .
C5_2 C6_2 1.3900 .
C5_2 C10_2 1.3900 .
C6_2 C7_2 1.3900 .
C7_2 C8_2 1.3900 .
C7_2 C71_2 1.452(11) .
C8_2 C9_2 1.3900 .
C9_2 C10_2 1.3900 .
O41_2 C42_2 1.403(11) .
C42_2 P43_2 1.768(11) .
P43_2 O44_2 1.484(9) .
P43_2 O45_2 1.605(9) .
P43_2 O46_2 1.783(10) .
C21_2 O22_2 1.180(13) .
C21_2 N71_3 1.367(14) .
N71_3 C7_3 1.371(8) .
N1_3 C2_3 1.3900 .
N1_3 C6_3 1.3900 .
C2_3 C3_3 1.3900 .
C2_3 C21_3 1.501(10) .
C3_3 C4_3 1.3900 .
C4_3 O41_3 1.363(7) .
C4_3 C5_3 1.3900 .
C5_3 C6_3 1.3900 .
C5_3 C10_3 1.3900 .
C6_3 C7_3 1.3900 .
C7_3 C8_3 1.3900 .
C8_3 C9_3 1.3900 .
C9_3 C10_3 1.3900 .
O41_3 C42_3 1.490(10) .
C42_3 P43_3 1.807(9) .
P43_3 O44_3 1.458(8) .
P43_3 O45_3 1.521(9) .
P43_3 O46_3 1.789(9) .
C21_3 O22_3 1.250(10) .
C21_3 N72_4 1.409(11) .
N72_4 C71_4 1.424(9) .
C71_4 C7_4 1.482(8) .
N1_4 C2_4 1.3900 .
N1_4 C6_4 1.3900 .
C2_4 C3_4 1.3900 .
C2_4 C21_4 1.501(12) .
C3_4 C4_4 1.3900 .
C4_4 O41_4 1.383(8) .
C4_4 C5_4 1.3900 .
C5_4 C6_4 1.3900 .
C5_4 C10_4 1.3900 .
C6_4 C7_4 1.3900 .
C7_4 C8_4 1.3900 .
C8_4 C9_4 1.3900 .
C9_4 C10_4 1.3900 .
O41_4 C42_4 1.408(10) .
C42_4 P43_4 1.756(10) .
P43_4 O44_4 1.442(9) .
P43_4 O45_4 1.492(9) .
P43_4 O46_4 1.775(10) .
C21_4 O22_4 1.227(11) .
C21_4 N71_5 1.370(12) .
O22_5 C21_5 1.291(11) .
C21_5 N72_6 1.295(10) .
C21_5 C2_5 1.349(12) .
N1_5 C2_5 1.3900 .
N1_5 C6_5 1.3900 .
C2_5 C3_5 1.3900 .
C3_5 C4_5 1.3900 .
C4_5 O41_5 1.359(7) .
C4_5 C5_5 1.3900 .
C5_5 C6_5 1.3900 .
C5_5 C10_5 1.3900 .
C6_5 C7_5 1.3900 .
C7_5 C8_5 1.3900 .
C7_5 N71_5 1.471(8) .
C8_5 C9_5 1.3900 .
C9_5 C10_5 1.3900 .
O41_5 C42_5 1.507(10) .
C42_5 P43_5 1.890(9) .
P43_5 O44_5 1.471(7) .
P43_5 O45_5 1.630(9) .
P43_5 O46_5 1.651(8) .
O41_6 C4_6 1.351(6) .
O41_6 C42_6 1.577(10) .
C42_6 P43_6 1.782(9) .
P43_6 O44_6 1.470(6) .
P43_6 O45_6 1.696(8) .
P43_6 O46_6 1.753(7) .
N1_6 C2_6 1.3900 .
N1_6 C6_6 1.3900 .
C2_6 C3_6 1.3900 .
C2_6 C21_6 1.498(13) .
C3_6 C4_6 1.3900 .
C4_6 C5_6 1.3900 .
C5_6 C6_6 1.3900 .
C5_6 C10_6 1.3900 .
C6_6 C7_6 1.3900 .
C7_6 C8_6 1.3900 .
C7_6 C71_6 1.521(9) .
C8_6 C9_6 1.3900 .
C9_6 C10_6 1.3900 .
C21_6 O22_6 1.094(11) .
C21_6 N71_7 1.446(11) .
N72_6 C71_6 1.511(9) .
O41_7 C4_7 1.339(7) .
O41_7 C42_7 1.556(9) .
C42_7 P43_7 1.826(9) .
P43_7 O44_7 1.552(8) .
P43_7 O45_7 1.553(9) .
P43_7 O46_7 1.738(8) .
N71_7 C7_7 1.367(8) .
N1_7 C2_7 1.3900 .
N1_7 C6_7 1.3900 .
C2_7 C21_7 1.346(12) .
C2_7 C3_7 1.3900 .
C3_7 C4_7 1.3900 .
C4_7 C5_7 1.3900 .
C5_7 C6_7 1.3900 .
C5_7 C10_7 1.3900 .
C6_7 C7_7 1.3900 .
C7_7 C8_7 1.3900 .
C8_7 C9_7 1.3900 .
C9_7 C10_7 1.3900 .
C21_7 O22_7 1.316(10) .
C21_7 N72_8 1.397(10) .
N72_8 C71_8 1.491(9) .
C71_8 C7_8 1.392(10) .
O22_8 C21_8 1.293(11) .
N1_8 C2_8 1.3900 .
N1_8 C6_8 1.3900 .
C2_8 C21_8 1.387(14) .
C2_8 C3_8 1.3900 .
C3_8 C4_8 1.3900 .
C4_8 O41_8 1.379(7) .
C4_8 C5_8 1.3900 .
C5_8 C6_8 1.3900 .
C5_8 C10_8 1.3900 .
C6_8 C7_8 1.3900 .
C7_8 C8_8 1.3900 .
C8_8 C9_8 1.3900 .
C9_8 C10_8 1.3900 .
C21_8 N71_9 1.319(12) .
O41_8 C42_8 1.509(9) .
C42_8 P43_8 1.802(9) .
P43_8 O44_8 1.471(7) .
P43_8 O45_8 1.669(9) .
P43_8 O46_8 1.734(8) .
N71_9 C7_9 1.337(9) .
O22_9 C21_9 1.259(13) .
N1_9 C2_9 1.3900 .
N1_9 C6_9 1.3900 .
C2_9 C3_9 1.3900 .
C2_9 C21_9 1.620(14) .
C3_9 C4_9 1.3900 .
C4_9 C5_9 1.3900 .
C4_9 O41_9 1.415(9) .
C5_9 C6_9 1.3900 .
C5_9 C10_9 1.3900 .
C6_9 C7_9 1.3900 .
C7_9 C8_9 1.3900 .
C8_9 C9_9 1.3900 .
C9_9 C10_9 1.3900 .
C21_9 N72_10 1.325(13) .
C42_9 O41_9 1.448(13) .
C42_9 P43_9 1.897(12) .
P43_9 O44_9 1.433(11) .
P43_9 O45_9 1.548(11) .
P43_9 O46_9 1.589(10) .
N72_10 C71_10 1.474(10) .
C71_10 C7_10 1.505(10) .
O22_10 C21_10 1.173(10) .
N1_10 C2_10 1.3900 .
N1_10 C6_10 1.3900 .
C2_10 C3_10 1.3900 .
C2_10 C21_10 1.513(12) .
C3_10 C4_10 1.3900 .
C4_10 C5_10 1.3900 .
C4_10 O41_10 1.493(8) .
C5_10 C6_10 1.3900 .
C5_10 C10_10 1.3900 .
C6_10 C7_10 1.3900 .
C7_10 C8_10 1.3900 .
C8_10 C9_10 1.3900 .
C9_10 C10_10 1.3900 .
C21_10 N17_11 1.362(11) .
O41_10 C42_10 1.478(10) .
C42_10 P43_10 1.755(10) .
P43_10 O45_10 1.566(8) .
P43_10 O44_10 1.594(8) .
P43_10 O46_10 1.684(9) .
N17_11 C7_11 1.461(8) .
C42_11 O41_11 1.362(13) .
C42_11 P43_11 1.772(11) .
O41_11 C4_11 1.281(9) .
P43_11 O44_11 1.486(9) .
P43_11 O45_11 1.547(12) .
P43_11 O46_11 1.720(12) .
N1_11 C2_11 1.3900 .
N1_11 C6_11 1.3900 .
C2_11 C3_11 1.3900 .
C2_11 C21_11 1.540(12) .
C3_11 C4_11 1.3900 .
C4_11 C5_11 1.3900 .
C5_11 C6_11 1.3900 .
C5_11 C10_11 1.3900 .
C6_11 C7_11 1.3900 .
C7_11 C8_11 1.3900 .
C8_11 C9_11 1.3900 .
C9_11 C10_11 1.3900 .
O22_11 C21_11 1.306(12) .
C21_11 N72_12 1.387(13) .
N72_12 C71_12 1.442(9) .
C71_12 C7_12 1.415(9) .
O22_12 C21_12 1.182(9) .
C21_12 N71_13 1.256(9) .
C21_12 C2_12 1.585(9) .
N1_12 C2_12 1.3900 .
N1_12 C6_12 1.3900 .
C2_12 C3_12 1.3900 .
C3_12 C4_12 1.3900 .
C4_12 C5_12 1.3900 .
C4_12 O41_12 1.441(8) .
C5_12 C6_12 1.3900 .
C5_12 C10_12 1.3900 .
C6_12 C7_12 1.3900 .
C7_12 C8_12 1.3900 .
C8_12 C9_12 1.3900 .
C9_12 C10_12 1.3900 .
O41_12 C42_12 1.381(10) .
C42_12 P43_12 1.811(9) .
P43_12 O44_12 1.542(7) .
P43_12 O45_12 1.589(7) .
P43_12 O46_12 1.703(8) .
C42_13 O41_13 1.552(12) .
C42_13 P43_13 1.785(11) .
O41_13 C4_13 1.445(7) .
O22_13 C21_13 1.282(12) .
P43_13 O44_13 1.481(11) .
P43_13 O45_13 1.555(10) .
P43_13 O46_13 1.674(11) .
N1_13 C2_13 1.3900 .
N1_13 C6_13 1.3900 .
C2_13 C3_13 1.3900 .
C2_13 C21_13 1.545(13) .
C3_13 C4_13 1.3900 .
C4_13 C5_13 1.3900 .
C5_13 C6_13 1.3900 .
C5_13 C10_13 1.3900 .
C6_13 C7_13 1.3900 .
C7_13 C8_13 1.3900 .
C7_13 N71_13 1.432(7) .
C8_13 C9_13 1.3900 .
C9_13 C10_13 1.3900 .
C21_13 N72_14 1.404(13) .
O22_14 C21_14 1.236(11) .
N1_14 C2_14 1.3900 .
N1_14 C6_14 1.3900 .
C2_14 C3_14 1.3900 .
C2_14 C21_14 1.476(13) .
C3_14 C4_14 1.3900 .
C4_14 C5_14 1.3900 .
C4_14 O41_14 1.454(8) .
C5_14 C6_14 1.3900 .
C5_14 C10_14 1.3900 .
C6_14 C7_14 1.3900 .
C7_14 C8_14 1.3900 .
C7_14 C71_14 1.546(10) .
C8_14 C9_14 1.3900 .
C9_14 C10_14 1.3900 .
C21_14 N71_15 1.433(12) .
N72_14 C71_14 1.482(10) .
O41_14 C42_14 1.424(11) .
C42_14 P43_14 1.814(10) .
P43_14 O44_14 1.464(9) .
P43_14 O46_14 1.776(9) .
P43_14 O45_14 1.825(9) .
O41_15 C4_15 1.315(7) .
O41_15 C42_15 1.420(10) .
C42_15 P43_15 1.722(10) .
P43_15 O44_15 1.566(11) .
P43_15 O45_15 1.607(12) .
P43_15 O46_15 1.663(10) .
N1_15 C2_15 1.3900 .
N1_15 C6_15 1.3900 .
C2_15 C3_15 1.3900 .
C2_15 C21_15 1.458(12) .
C3_15 C4_15 1.3900 .
C4_15 C5_15 1.3900 .
C5_15 C6_15 1.3900 .
C5_15 C10_15 1.3900 .
C6_15 C7_15 1.3900 .
C7_15 N71_15 1.376(7) .
C7_15 C8_15 1.3900 .
C8_15 C9_15 1.3900 .
C9_15 C10_15 1.3900 .
C21_15 O22_15 1.233(11) .
C21_15 N72_16 1.357(11) .
N72_16 C71_16 1.483(10) .
C71_16 C7_16 1.605(10) .
N1_16 C2_16 1.3900 .
N1_16 C6_16 1.3900 .
C2_16 C3_16 1.3900 .
C2_16 C21_16 1.464(14) .
C3_16 C4_16 1.3900 .
C4_16 O41_16 1.332(7) .
C4_16 C5_16 1.3900 .
C5_16 C6_16 1.3900 .
C5_16 C10_16 1.3900 .
C6_16 C7_16 1.3900 .
C7_16 C8_16 1.3900 .
C8_16 C9_16 1.3900 .
C9_16 C10_16 1.3900 .
O41_16 C42_16 1.421(10) .
C21_16 O22_16 1.214(11) .
C21_16 N71_17 1.486(12) .
C42_16 P43_16 1.805(9) .
P43_16 O44_16 1.468(8) .
P43_16 O45_16 1.662(10) .
P43_16 O46_16 1.704(10) .
O41_17 C4_17 1.294(7) .
O41_17 C42_17 1.450(9) .
C42_17 P43_17 1.817(10) .
P43_17 O44_17 1.412(9) .
P43_17 O45_17 1.652(13) .
P43_17 O46_17 1.709(11) .
N1_17 C2_17 1.3900 .
N1_17 C6_17 1.3900 .
C2_17 C3_17 1.3900 .
C2_17 C21_17 1.573(15) .
C3_17 C4_17 1.3900 .
C4_17 C5_17 1.3900 .
C5_17 C6_17 1.3900 .
C5_17 C10_17 1.3900 .
C6_17 C7_17 1.3900 .
C7_17 C8_17 1.3900 .
C7_17 N71_17 1.412(8) .
C8_17 C9_17 1.3900 .
C9_17 C10_17 1.3900 .
C21_17 O1_18 1.203(12) .
C21_17 O22_17 1.240(12) .
O1_18 C2_18 1.517(12) .
C2_18 C3_18 1.432(12) .
C3_18 Si4_18 1.850(11) .
Si4_18 C5_18 1.757(12) .
Si4_18 C7_18 1.865(13) .
Si4_18 C6_18 1.914(13) .
C64_19 Cl2_19 1.55(2) .
C64_19 Cl4_19 1.87(2) .
C64_19 Cl3_19 2.13(3) .

loop_
_geom_torsion_atom_site_label_1
_geom_torsion_atom_site_label_2
_geom_torsion_atom_site_label_3
_geom_torsion_atom_site_label_4
_geom_torsion
_geom_torsion_site_symmetry_1
_geom_torsion_site_symmetry_2
_geom_torsion_site_symmetry_3
_geom_torsion_site_symmetry_4
C5_1 C4_1 O3_1 C1_1 -58(2) . . . .
C6_1 C4_1 O3_1 C1_1 173.2(14) . . . .
C7_1 C4_1 O3_1 C1_1 68(2) . . . .
C4_1 O3_1 C1_1 O2_1 1(3) . . . .
C4_1 O3_1 C1_1 N72_2 171.9(15) . . . .
O2_1 C1_1 N72_2 C71_2 -24(3) . . . .
O3_1 C1_1 N72_2 C71_2 166.5(12) . . . .
C6_2 N1_2 C2_2 C3_2 0.0 . . . .
C6_2 N1_2 C2_2 C21_2 172.1(6) . . . .
N1_2 C2_2 C3_2 C4_2 0.0 . . . .
C21_2 C2_2 C3_2 C4_2 -172.1(6) . . . .
C2_2 C3_2 C4_2 C5_2 0.0 . . . .
C2_2 C3_2 C4_2 O41_2 -173.8(5) . . . .
C3_2 C4_2 C5_2 C6_2 0.0 . . . .
O41_2 C4_2 C5_2 C6_2 173.4(6) . . . .
C3_2 C4_2 C5_2 C10_2 180.0 . . . .
O41_2 C4_2 C5_2 C10_2 -6.6(6) . . . .
C4_2 C5_2 C6_2 C7_2 180.0 . . . .
C10_2 C5_2 C6_2 C7_2 0.0 . . . .
C4_2 C5_2 C6_2 N1_2 0.0 . . . .
C10_2 C5_2 C6_2 N1_2 180.0 . . . .
C2_2 N1_2 C6_2 C5_2 0.0 . . . .
C2_2 N1_2 C6_2 C7_2 180.0 . . . .
C5_2 C6_2 C7_2 C8_2 0.0 . . . .
N1_2 C6_2 C7_2 C8_2 180.0 . . . .
C5_2 C6_2 C7_2 C71_2 169.0(6) . . . .
N1_2 C6_2 C7_2 C71_2 -11.0(6) . . . .
C6_2 C7_2 C8_2 C9_2 0.0 . . . .
C71_2 C7_2 C8_2 C9_2 -168.2(6) . . . .
C7_2 C8_2 C9_2 C10_2 0.0 . . . .
C8_2 C9_2 C10_2 C5_2 0.0 . . . .
C6_2 C5_2 C10_2 C9_2 0.0 . . . .
C4_2 C5_2 C10_2 C9_2 180.0 . . . .
C5_2 C4_2 O41_2 C42_2 -164.6(9) . . . .
C3_2 C4_2 O41_2 C42_2 9.1(12) . . . .
C4_2 O41_2 C42_2 P43_2 168.2(6) . . . .
O41_2 C42_2 P43_2 O44_2 -54.0(12) . . . .
O41_2 C42_2 P43_2 O45_2 67.2(11) . . . .
O41_2 C42_2 P43_2 O46_2 179.7(9) . . . .
C3_2 C2_2 C21_2 O22_2 -26.4(18) . . . .
N1_2 C2_2 C21_2 O22_2 161.5(13) . . . .
C3_2 C2_2 C21_2 N71_3 167.1(7) . . . .
N1_2 C2_2 C21_2 N71_3 -5.0(12) . . . .
C1_1 N72_2 C71_2 C7_2 164.3(12) . . . .
C8_2 C7_2 C71_2 N72_2 -27.9(11) . . . .
C6_2 C7_2 C71_2 N72_2 163.4(7) . . . .
O22_2 C21_2 N71_3 C7_3 8(2) . . . .
C2_2 C21_2 N71_3 C7_3 177.1(7) . . . .
C6_3 N1_3 C2_3 C3_3 0.0 . . . .
C6_3 N1_3 C2_3 C21_3 172.7(5) . . . .
N1_3 C2_3 C3_3 C4_3 0.0 . . . .
C21_3 C2_3 C3_3 C4_3 -172.6(5) . . . .
C2_3 C3_3 C4_3 O41_3 174.8(5) . . . .
C2_3 C3_3 C4_3 C5_3 0.0 . . . .
O41_3 C4_3 C5_3 C6_3 -174.9(5) . . . .
C3_3 C4_3 C5_3 C6_3 0.0 . . . .
O41_3 C4_3 C5_3 C10_3 5.1(5) . . . .
C3_3 C4_3 C5_3 C10_3 180.0 . . . .
C4_3 C5_3 C6_3 C7_3 180.0 . . . .
C10_3 C5_3 C6_3 C7_3 0.0 . . . .
C4_3 C5_3 C6_3 N1_3 0.0 . . . .
C10_3 C5_3 C6_3 N1_3 180.0 . . . .
C2_3 N1_3 C6_3 C7_3 180.0 . . . .
C2_3 N1_3 C6_3 C5_3 0.0 . . . .
C21_2 N71_3 C7_3 C8_3 -15.9(13) . . . .
C21_2 N71_3 C7_3 C6_3 163.8(10) . . . .
C5_3 C6_3 C7_3 N71_3 -179.7(5) . . . .
N1_3 C6_3 C7_3 N71_3 0.3(5) . . . .
C5_3 C6_3 C7_3 C8_3 0.0 . . . .
N1_3 C6_3 C7_3 C8_3 180.0 . . . .
N71_3 C7_3 C8_3 C9_3 179.7(5) . . . .
C6_3 C7_3 C8_3 C9_3 0.0 . . . .
C7_3 C8_3 C9_3 C10_3 0.0 . . . .
C8_3 C9_3 C10_3 C5_3 0.0 . . . .
C6_3 C5_3 C10_3 C9_3 0.0 . . . .
C4_3 C5_3 C10_3 C9_3 180.0 . . . .
C5_3 C4_3 O41_3 C42_3 -175.8(6) . . . .
C3_3 C4_3 O41_3 C42_3 9.3(9) . . . .
C4_3 O41_3 C42_3 P43_3 173.7(5) . . . .
O41_3 C42_3 P43_3 O44_3 179.7(8) . . . .
O41_3 C42_3 P43_3 O45_3 49.1(10) . . . .
O41_3 C42_3 P43_3 O46_3 -59.5(9) . . . .
C3_3 C2_3 C21_3 O22_3 -21.7(12) . . . .
N1_3 C2_3 C21_3 O22_3 165.7(9) . . . .
C3_3 C2_3 C21_3 N72_4 162.9(5) . . . .
N1_3 C2_3 C21_3 N72_4 -9.8(9) . . . .
O22_3 C21_3 N72_4 C71_4 11.8(16) . . . .
C2_3 C21_3 N72_4 C71_4 -173.3(6) . . . .
C21_3 N72_4 C71_4 C7_4 -176.1(7) . . . .
C6_4 N1_4 C2_4 C3_4 0.0 . . . .
C6_4 N1_4 C2_4 C21_4 -176.3(5) . . . .
N1_4 C2_4 C3_4 C4_4 0.0 . . . .
C21_4 C2_4 C3_4 C4_4 176.5(5) . . . .
C2_4 C3_4 C4_4 O41_4 -179.2(6) . . . .
C2_4 C3_4 C4_4 C5_4 0.0 . . . .
O41_4 C4_4 C5_4 C6_4 179.2(5) . . . .
C3_4 C4_4 C5_4 C6_4 0.0 . . . .
O41_4 C4_4 C5_4 C10_4 -0.8(5) . . . .
C3_4 C4_4 C5_4 C10_4 180.0 . . . .
C4_4 C5_4 C6_4 C7_4 180.0 . . . .
C10_4 C5_4 C6_4 C7_4 0.0 . . . .
C4_4 C5_4 C6_4 N1_4 0.0 . . . .
C10_4 C5_4 C6_4 N1_4 180.0 . . . .
C2_4 N1_4 C6_4 C7_4 180.0 . . . .
C2_4 N1_4 C6_4 C5_4 0.0 . . . .
C5_4 C6_4 C7_4 C8_4 0.0 . . . .
N1_4 C6_4 C7_4 C8_4 180.0 . . . .
C5_4 C6_4 C7_4 C71_4 179.2(5) . . . .
N1_4 C6_4 C7_4 C71_4 -0.8(5) . . . .
N72_4 C71_4 C7_4 C6_4 -30.0(9) . . . .
N72_4 C71_4 C7_4 C8_4 149.2(6) . . . .
C6_4 C7_4 C8_4 C9_4 0.0 . . . .
C71_4 C7_4 C8_4 C9_4 -179.3(5) . . . .
C7_4 C8_4 C9_4 C10_4 0.0 . . . .
C8_4 C9_4 C10_4 C5_4 0.0 . . . .
C6_4 C5_4 C10_4 C9_4 0.0 . . . .
C4_4 C5_4 C10_4 C9_4 180.0 . . . .
C3_4 C4_4 O41_4 C42_4 1.2(11) . . . .
C5_4 C4_4 O41_4 C42_4 -178.0(8) . . . .
C4_4 O41_4 C42_4 P43_4 -172.4(6) . . . .
O41_4 C42_4 P43_4 O44_4 55.4(13) . . . .
O41_4 C42_4 P43_4 O45_4 -171.5(10) . . . .
O41_4 C42_4 P43_4 O46_4 -55.4(11) . . . .
C3_4 C2_4 C21_4 O22_4 -3.7(12) . . . .
N1_4 C2_4 C21_4 O22_4 172.6(8) . . . .
C3_4 C2_4 C21_4 N71_5 161.6(6) . . . .
N1_4 C2_4 C21_4 N71_5 -22.1(9) . . . .
O22_5 C21_5 C2_5 N1_5 163.7(7) . . . .
N72_6 C21_5 C2_5 N1_5 -11.1(13) . . . .
O22_5 C21_5 C2_5 C3_5 -29.0(12) . . . .
N72_6 C21_5 C2_5 C3_5 156.2(8) . . . .
C6_5 N1_5 C2_5 C21_5 168.4(6) . . . .
C6_5 N1_5 C2_5 C3_5 0.0 . . . .
C21_5 C2_5 C3_5 C4_5 -166.3(7) . . . .
N1_5 C2_5 C3_5 C4_5 0.0 . . . .
C2_5 C3_5 C4_5 O41_5 177.0(5) . . . .
C2_5 C3_5 C4_5 C5_5 0.0 . . . .
O41_5 C4_5 C5_5 C6_5 -177.2(5) . . . .
C3_5 C4_5 C5_5 C6_5 0.0 . . . .
O41_5 C4_5 C5_5 C10_5 2.8(5) . . . .
C3_5 C4_5 C5_5 C10_5 180.0 . . . .
C4_5 C5_5 C6_5 C7_5 180.0 . . . .
C10_5 C5_5 C6_5 C7_5 0.0 . . . .
C4_5 C5_5 C6_5 N1_5 0.0 . . . .
C10_5 C5_5 C6_5 N1_5 180.0 . . . .
C2_5 N1_5 C6_5 C5_5 0.0 . . . .
C2_5 N1_5 C6_5 C7_5 180.0 . . . .
C5_5 C6_5 C7_5 C8_5 0.0 . . . .
N1_5 C6_5 C7_5 C8_5 180.0 . . . .
C5_5 C6_5 C7_5 N71_5 176.7(4) . . . .
N1_5 C6_5 C7_5 N71_5 -3.3(4) . . . .
C6_5 C7_5 C8_5 C9_5 0.0 . . . .
N71_5 C7_5 C8_5 C9_5 -176.5(5) . . . .
C7_5 C8_5 C9_5 C10_5 0.0 . . . .
C8_5 C9_5 C10_5 C5_5 0.0 . . . .
C6_5 C5_5 C10_5 C9_5 0.0 . . . .
C4_5 C5_5 C10_5 C9_5 180.0 . . . .
C3_5 C4_5 O41_5 C42_5 -4.1(9) . . . .
C5_5 C4_5 O41_5 C42_5 173.0(6) . . . .
C4_5 O41_5 C42_5 P43_5 -178.8(5) . . . .
O41_5 C42_5 P43_5 O44_5 54.6(9) . . . .
O41_5 C42_5 P43_5 O45_5 175.4(7) . . . .
O41_5 C42_5 P43_5 O46_5 -75.7(7) . . . .
O22_4 C21_4 N71_5 C7_5 -14.5(18) . . . .
C2_4 C21_4 N71_5 C7_5 -177.9(6) . . . .
C8_5 C7_5 N71_5 C21_4 -1.5(9) . . . .
C6_5 C7_5 N71_5 C21_4 -178.1(7) . . . .
C4_6 O41_6 C42_6 P43_6 -177.9(5) . . . .
O41_6 C42_6 P43_6 O44_6 -61.9(7) . . . .
O41_6 C42_6 P43_6 O45_6 179.1(6) . . . .
O41_6 C42_6 P43_6 O46_6 59.1(7) . . . .
C6_6 N1_6 C2_6 C3_6 0.0 . . . .
C6_6 N1_6 C2_6 C21_6 179.1(6) . . . .
N1_6 C2_6 C3_6 C4_6 0.0 . . . .
C21_6 C2_6 C3_6 C4_6 -179.1(6) . . . .
C42_6 O41_6 C4_6 C3_6 3.1(8) . . . .
C42_6 O41_6 C4_6 C5_6 -173.1(5) . . . .
C2_6 C3_6 C4_6 O41_6 -176.1(6) . . . .
C2_6 C3_6 C4_6 C5_6 0.0 . . . .
O41_6 C4_6 C5_6 C6_6 176.4(5) . . . .
C3_6 C4_6 C5_6 C6_6 0.0 . . . .
O41_6 C4_6 C5_6 C10_6 -3.6(5) . . . .
C3_6 C4_6 C5_6 C10_6 180.0 . . . .
C4_6 C5_6 C6_6 C7_6 180.0 . . . .
C10_6 C5_6 C6_6 C7_6 0.0 . . . .
C4_6 C5_6 C6_6 N1_6 0.0 . . . .
C10_6 C5_6 C6_6 N1_6 180.0 . . . .
C2_6 N1_6 C6_6 C5_6 0.0 . . . .
C2_6 N1_6 C6_6 C7_6 180.0 . . . .
C5_6 C6_6 C7_6 C8_6 0.0 . . . .
N1_6 C6_6 C7_6 C8_6 180.0 . . . .
C5_6 C6_6 C7_6 C71_6 170.8(6) . . . .
N1_6 C6_6 C7_6 C71_6 -9.2(6) . . . .
C6_6 C7_6 C8_6 C9_6 0.0 . . . .
C71_6 C7_6 C8_6 C9_6 -172.0(5) . . . .
C7_6 C8_6 C9_6 C10_6 0.0 . . . .
C8_6 C9_6 C10_6 C5_6 0.0 . . . .
C6_6 C5_6 C10_6 C9_6 0.0 . . . .
C4_6 C5_6 C10_6 C9_6 180.0 . . . .
C3_6 C2_6 C21_6 O22_6 -18.4(16) . . . .
N1_6 C2_6 C21_6 O22_6 162.5(12) . . . .
C3_6 C2_6 C21_6 N71_7 166.0(6) . . . .
N1_6 C2_6 C21_6 N71_7 -13.1(10) . . . .
O22_5 C21_5 N72_6 C71_6 3.0(15) . . . .
C2_5 C21_5 N72_6 C71_6 177.6(8) . . . .
C21_5 N72_6 C71_6 C7_6 179.5(8) . . . .
C6_6 C7_6 C71_6 N72_6 -10.9(9) . . . .
C8_6 C7_6 C71_6 N72_6 160.4(6) . . . .
C4_7 O41_7 C42_7 P43_7 -169.6(6) . . . .
O41_7 C42_7 P43_7 O44_7 -68.0(7) . . . .
O41_7 C42_7 P43_7 O45_7 69.1(8) . . . .
O41_7 C42_7 P43_7 O46_7 -175.6(6) . . . .
O22_6 C21_6 N71_7 C7_7 7.3(19) . . . .
C2_6 C21_6 N71_7 C7_7 -177.1(7) . . . .
C6_7 N1_7 C2_7 C21_7 170.9(5) . . . .
C6_7 N1_7 C2_7 C3_7 0.0 . . . .
C21_7 C2_7 C3_7 C4_7 -169.5(6) . . . .
N1_7 C2_7 C3_7 C4_7 0.0 . . . .
C42_7 O41_7 C4_7 C3_7 -0.1(9) . . . .
C42_7 O41_7 C4_7 C5_7 176.9(6) . . . .
C2_7 C3_7 C4_7 O41_7 177.0(6) . . . .
C2_7 C3_7 C4_7 C5_7 0.0 . . . .
O41_7 C4_7 C5_7 C6_7 -176.9(6) . . . .
C3_7 C4_7 C5_7 C6_7 0.0 . . . .
O41_7 C4_7 C5_7 C10_7 3.1(6) . . . .
C3_7 C4_7 C5_7 C10_7 180.0 . . . .
C4_7 C5_7 C6_7 C7_7 180.0 . . . .
C10_7 C5_7 C6_7 C7_7 0.0 . . . .
C4_7 C5_7 C6_7 N1_7 0.0 . . . .
C10_7 C5_7 C6_7 N1_7 180.0 . . . .
C2_7 N1_7 C6_7 C5_7 0.0 . . . .
C2_7 N1_7 C6_7 C7_7 180.0 . . . .
C21_6 N71_7 C7_7 C8_7 -10.6(10) . . . .
C21_6 N71_7 C7_7 C6_7 177.1(7) . . . .
C5_7 C6_7 C7_7 N71_7 172.6(5) . . . .
N1_7 C6_7 C7_7 N71_7 -7.4(5) . . . .
C5_7 C6_7 C7_7 C8_7 0.0 . . . .
N1_7 C6_7 C7_7 C8_7 180.0 . . . .
N71_7 C7_7 C8_7 C9_7 -172.1(5) . . . .
C6_7 C7_7 C8_7 C9_7 0.0 . . . .
C7_7 C8_7 C9_7 C10_7 0.0 . . . .
C8_7 C9_7 C10_7 C5_7 0.0 . . . .
C6_7 C5_7 C10_7 C9_7 0.0 . . . .
C4_7 C5_7 C10_7 C9_7 180.0 . . . .
N1_7 C2_7 C21_7 O22_7 169.6(7) . . . .
C3_7 C2_7 C21_7 O22_7 -20.3(11) . . . .
N1_7 C2_7 C21_7 N72_8 -7.8(12) . . . .
C3_7 C2_7 C21_7 N72_8 162.3(8) . . . .
O22_7 C21_7 N72_8 C71_8 6.0(15) . . . .
C2_7 C21_7 N72_8 C71_8 -176.5(9) . . . .
C21_7 N72_8 C71_8 C7_8 -177.0(9) . . . .
C6_8 N1_8 C2_8 C21_8 175.8(7) . . . .
C6_8 N1_8 C2_8 C3_8 0.0 . . . .
C21_8 C2_8 C3_8 C4_8 -175.8(7) . . . .
N1_8 C2_8 C3_8 C4_8 0.0 . . . .
C2_8 C3_8 C4_8 O41_8 178.9(6) . . . .
C2_8 C3_8 C4_8 C5_8 0.0 . . . .
O41_8 C4_8 C5_8 C6_8 -179.0(6) . . . .
C3_8 C4_8 C5_8 C6_8 0.0 . . . .
O41_8 C4_8 C5_8 C10_8 1.0(6) . . . .
C3_8 C4_8 C5_8 C10_8 180.0 . . . .
C4_8 C5_8 C6_8 C7_8 180.0 . . . .
C10_8 C5_8 C6_8 C7_8 0.0 . . . .
C4_8 C5_8 C6_8 N1_8 0.0 . . . .
C10_8 C5_8 C6_8 N1_8 180.0 . . . .
C2_8 N1_8 C6_8 C7_8 180.0 . . . .
C2_8 N1_8 C6_8 C5_8 0.0 . . . .
C5_8 C6_8 C7_8 C8_8 0.0 . . . .
N1_8 C6_8 C7_8 C8_8 180.0 . . . .
C5_8 C6_8 C7_8 C71_8 178.3(7) . . . .
N1_8 C6_8 C7_8 C71_8 -1.7(7) . . . .
N72_8 C71_8 C7_8 C6_8 -26.5(11) . . . .
N72_8 C71_8 C7_8 C8_8 151.8(7) . . . .
C6_8 C7_8 C8_8 C9_8 0.0 . . . .
C71_8 C7_8 C8_8 C9_8 -178.4(6) . . . .
C7_8 C8_8 C9_8 C10_8 0.0 . . . .
C8_8 C9_8 C10_8 C5_8 0.0 . . . .
C4_8 C5_8 C10_8 C9_8 180.0 . . . .
C6_8 C5_8 C10_8 C9_8 0.0 . . . .
N1_8 C2_8 C21_8 O22_8 162.2(8) . . . .
C3_8 C2_8 C21_8 O22_8 -22.0(13) . . . .
N1_8 C2_8 C21_8 N71_9 -5.9(16) . . . .
C3_8 C2_8 C21_8 N71_9 169.9(10) . . . .
C5_8 C4_8 O41_8 C42_8 177.4(5) . . . .
C3_8 C4_8 O41_8 C42_8 -1.5(9) . . . .
C4_8 O41_8 C42_8 P43_8 -179.4(6) . . . .
O41_8 C42_8 P43_8 O44_8 159.8(7) . . . .
O41_8 C42_8 P43_8 O45_8 -81.2(7) . . . .
O41_8 C42_8 P43_8 O46_8 37.8(8) . . . .
O22_8 C21_8 N71_9 C7_9 3(2) . . . .
C2_8 C21_8 N71_9 C7_9 171.3(10) . . . .
C6_9 N1_9 C2_9 C3_9 0.0 . . . .
C6_9 N1_9 C2_9 C21_9 172.4(6) . . . .
N1_9 C2_9 C3_9 C4_9 0.0 . . . .
C21_9 C2_9 C3_9 C4_9 -171.8(6) . . . .
C2_9 C3_9 C4_9 C5_9 0.0 . . . .
C2_9 C3_9 C4_9 O41_9 -178.4(7) . . . .
C3_9 C4_9 C5_9 C6_9 0.0 . . . .
O41_9 C4_9 C5_9 C6_9 178.6(6) . . . .
C3_9 C4_9 C5_9 C10_9 180.0 . . . .
O41_9 C4_9 C5_9 C10_9 -1.4(6) . . . .
C4_9 C5_9 C6_9 C7_9 180.0 . . . .
C10_9 C5_9 C6_9 C7_9 0.0 . . . .
C4_9 C5_9 C6_9 N1_9 0.0 . . . .
C10_9 C5_9 C6_9 N1_9 180.0 . . . .
C2_9 N1_9 C6_9 C7_9 180.0 . . . .
C2_9 N1_9 C6_9 C5_9 0.0 . . . .
C21_8 N71_9 C7_9 C6_9 172.7(12) . . . .
C21_8 N71_9 C7_9 C8_9 -4.3(16) . . . .
C5_9 C6_9 C7_9 N71_9 -177.1(6) . . . .
N1_9 C6_9 C7_9 N71_9 2.9(6) . . . .
C5_9 C6_9 C7_9 C8_9 0.0 . . . .
N1_9 C6_9 C7_9 C8_9 180.0 . . . .
N71_9 C7_9 C8_9 C9_9 177.0(6) . . . .
C6_9 C7_9 C8_9 C9_9 0.0 . . . .
C7_9 C8_9 C9_9 C10_9 0.0 . . . .
C8_9 C9_9 C10_9 C5_9 0.0 . . . .
C4_9 C5_9 C10_9 C9_9 180.0 . . . .
C6_9 C5_9 C10_9 C9_9 0.0 . . . .
C3_9 C2_9 C21_9 O22_9 -25.2(11) . . . .
N1_9 C2_9 C21_9 O22_9 162.7(7) . . . .
C3_9 C2_9 C21_9 N72_10 158.7(8) . . . .
N1_9 C2_9 C21_9 N72_10 -13.4(12) . . . .
C5_9 C4_9 O41_9 C42_9 166.2(8) . . . .
C3_9 C4_9 O41_9 C42_9 -15.3(12) . . . .
P43_9 C42_9 O41_9 C4_9 -164.4(7) . . . .
O41_9 C42_9 P43_9 O44_9 -178.7(12) . . . .
O41_9 C42_9 P43_9 O45_9 77.4(12) . . . .
O41_9 C42_9 P43_9 O46_9 -63.7(11) . . . .
O22_9 C21_9 N72_10 C71_10 15(2) . . . .
C2_9 C21_9 N72_10 C71_10 -170.5(7) . . . .
C21_9 N72_10 C71_10 C7_10 -174.2(9) . . . .
C6_10 N1_10 C2_10 C3_10 0.0 . . . .
C6_10 N1_10 C2_10 C21_10 -178.6(6) . . . .
N1_10 C2_10 C3_10 C4_10 0.0 . . . .
C21_10 C2_10 C3_10 C4_10 178.7(5) . . . .
C2_10 C3_10 C4_10 C5_10 0.0 . . . .
C2_10 C3_10 C4_10 O41_10 -177.8(6) . . . .
C3_10 C4_10 C5_10 C6_10 0.0 . . . .
O41_10 C4_10 C5_10 C6_10 177.9(5) . . . .
C3_10 C4_10 C5_10 C10_10 180.0 . . . .
O41_10 C4_10 C5_10 C10_10 -2.1(5) . . . .
C4_10 C5_10 C6_10 C7_10 180.0 . . . .
C10_10 C5_10 C6_10 C7_10 0.0 . . . .
C4_10 C5_10 C6_10 N1_10 0.0 . . . .
C10_10 C5_10 C6_10 N1_10 180.0 . . . .
C2_10 N1_10 C6_10 C7_10 180.0 . . . .
C2_10 N1_10 C6_10 C5_10 0.0 . . . .
C5_10 C6_10 C7_10 C8_10 0.0 . . . .
N1_10 C6_10 C7_10 C8_10 180.0 . . . .
C5_10 C6_10 C7_10 C71_10 178.9(7) . . . .
N1_10 C6_10 C7_10 C71_10 -1.1(7) . . . .
N72_10 C71_10 C7_10 C6_10 -29.4(11) . . . .
N72_10 C71_10 C7_10 C8_10 149.5(6) . . . .
C6_10 C7_10 C8_10 C9_10 0.0 . . . .
C71_10 C7_10 C8_10 C9_10 -179.1(6) . . . .
C7_10 C8_10 C9_10 C10_10 0.0 . . . .
C8_10 C9_10 C10_10 C5_10 0.0 . . . .
C6_10 C5_10 C10_10 C9_10 0.0 . . . .
C4_10 C5_10 C10_10 C9_10 180.0 . . . .
N1_10 C2_10 C21_10 O22_10 162.8(8) . . . .
C3_10 C2_10 C21_10 O22_10 -15.9(11) . . . .
N1_10 C2_10 C21_10 N17_11 -11.1(9) . . . .
C3_10 C2_10 C21_10 N17_11 170.3(5) . . . .
C3_10 C4_10 O41_10 C42_10 3.2(9) . . . .
C5_10 C4_10 O41_10 C42_10 -174.7(6) . . . .
C4_10 O41_10 C42_10 P43_10 178.5(6) . . . .
O41_10 C42_10 P43_10 O45_10 -54.1(8) . . . .
O41_10 C42_10 P43_10 O44_10 72.5(8) . . . .
O41_10 C42_10 P43_10 O46_10 -167.6(6) . . . .
O22_10 C21_10 N17_11 C7_11 10.2(18) . . . .
C2_10 C21_10 N17_11 C7_11 -177.2(5) . . . .
P43_11 C42_11 O41_11 C4_11 -156.8(10) . . . .
O41_11 C42_11 P43_11 O44_11 -164.7(14) . . . .
O41_11 C42_11 P43_11 O45_11 -49.4(17) . . . .
O41_11 C42_11 P43_11 O46_11 66.5(17) . . . .
C6_11 N1_11 C2_11 C3_11 0.0 . . . .
C6_11 N1_11 C2_11 C21_11 171.9(5) . . . .
N1_11 C2_11 C3_11 C4_11 0.0 . . . .
C21_11 C2_11 C3_11 C4_11 -170.8(6) . . . .
C42_11 O41_11 C4_11 C5_11 170.9(13) . . . .
C42_11 O41_11 C4_11 C3_11 -9.0(18) . . . .
C2_11 C3_11 C4_11 O41_11 179.8(7) . . . .
C2_11 C3_11 C4_11 C5_11 0.0 . . . .
O41_11 C4_11 C5_11 C6_11 -179.8(7) . . . .
C3_11 C4_11 C5_11 C6_11 0.0 . . . .
O41_11 C4_11 C5_11 C10_11 0.2(7) . . . .
C3_11 C4_11 C5_11 C10_11 180.0 . . . .
C4_11 C5_11 C6_11 C7_11 180.0 . . . .
C10_11 C5_11 C6_11 C7_11 0.0 . . . .
C4_11 C5_11 C6_11 N1_11 0.0 . . . .
C10_11 C5_11 C6_11 N1_11 180.0 . . . .
C2_11 N1_11 C6_11 C7_11 180.0 . . . .
C2_11 N1_11 C6_11 C5_11 0.0 . . . .
C5_11 C6_11 C7_11 C8_11 0.0 . . . .
N1_11 C6_11 C7_11 C8_11 180.0 . . . .
C5_11 C6_11 C7_11 N17_11 173.3(5) . . . .
N1_11 C6_11 C7_11 N17_11 -6.7(5) . . . .
C21_10 N17_11 C7_11 C8_11 -13.1(10) . . . .
C21_10 N17_11 C7_11 C6_11 173.7(7) . . . .
C6_11 C7_11 C8_11 C9_11 0.0 . . . .
N17_11 C7_11 C8_11 C9_11 -172.9(5) . . . .
C7_11 C8_11 C9_11 C10_11 0.0 . . . .
C8_11 C9_11 C10_11 C5_11 0.0 . . . .
C4_11 C5_11 C10_11 C9_11 180.0 . . . .
C6_11 C5_11 C10_11 C9_11 0.0 . . . .
C3_11 C2_11 C21_11 O22_11 -18.1(11) . . . .
N1_11 C2_11 C21_11 O22_11 170.6(7) . . . .
C3_11 C2_11 C21_11 N72_12 155.6(7) . . . .
N1_11 C2_11 C21_11 N72_12 -15.7(10) . . . .
O22_11 C21_11 N72_12 C71_12 9.4(18) . . . .
C2_11 C21_11 N72_12 C71_12 -162.6(7) . . . .
C21_11 N72_12 C71_12 C7_12 -158.6(8) . . . .
C6_12 N1_12 C2_12 C3_12 0.0 . . . .
C6_12 N1_12 C2_12 C21_12 -169.1(4) . . . .
O22_12 C21_12 C2_12 N1_12 162.7(5) . . . .
N71_13 C21_12 C2_12 N1_12 -15.4(8) . . . .
O22_12 C21_12 C2_12 C3_12 -6.3(8) . . . .
N71_13 C21_12 C2_12 C3_12 175.5(5) . . . .
N1_12 C2_12 C3_12 C4_12 0.0 . . . .
C21_12 C2_12 C3_12 C4_12 168.9(4) . . . .
C2_12 C3_12 C4_12 C5_12 0.0 . . . .
C2_12 C3_12 C4_12 O41_12 174.0(6) . . . .
C3_12 C4_12 C5_12 C6_12 0.0 . . . .
O41_12 C4_12 C5_12 C6_12 -174.0(6) . . . .
C3_12 C4_12 C5_12 C10_12 180.0 . . . .
O41_12 C4_12 C5_12 C10_12 6.0(6) . . . .
C4_12 C5_12 C6_12 C7_12 180.0 . . . .
C10_12 C5_12 C6_12 C7_12 0.0 . . . .
C4_12 C5_12 C6_12 N1_12 0.0 . . . .
C10_12 C5_12 C6_12 N1_12 180.0 . . . .
C2_12 N1_12 C6_12 C7_12 180.0 . . . .
C2_12 N1_12 C6_12 C5_12 0.0 . . . .
C5_12 C6_12 C7_12 C8_12 0.0 . . . .
N1_12 C6_12 C7_12 C8_12 180.0 . . . .
C5_12 C6_12 C7_12 C71_12 -174.7(6) . . . .
N1_12 C6_12 C7_12 C71_12 5.3(6) . . . .
N72_12 C71_12 C7_12 C8_12 135.4(6) . . . .
N72_12 C71_12 C7_12 C6_12 -49.6(9) . . . .
C6_12 C7_12 C8_12 C9_12 0.0 . . . .
C71_12 C7_12 C8_12 C9_12 175.3(6) . . . .
C7_12 C8_12 C9_12 C10_12 0.0 . . . .
C8_12 C9_12 C10_12 C5_12 0.0 . . . .
C4_12 C5_12 C10_12 C9_12 180.0 . . . .
C6_12 C5_12 C10_12 C9_12 0.0 . . . .
C3_12 C4_12 O41_12 C42_12 11.3(11) . . . .
C5_12 C4_12 O41_12 C42_12 -174.7(8) . . . .
C4_12 O41_12 C42_12 P43_12 177.5(6) . . . .
O41_12 C42_12 P43_12 O44_12 -61.4(9) . . . .
O41_12 C42_12 P43_12 O45_12 54.3(9) . . . .
O41_12 C42_12 P43_12 O46_12 174.6(8) . . . .
P43_13 C42_13 O41_13 C4_13 -168.7(6) . . . .
O41_13 C42_13 P43_13 O44_13 46.0(13) . . . .
O41_13 C42_13 P43_13 O45_13 170.6(9) . . . .
O41_13 C42_13 P43_13 O46_13 -73.2(9) . . . .
C6_13 N1_13 C2_13 C3_13 0.0 . . . .
C6_13 N1_13 C2_13 C21_13 174.5(5) . . . .
N1_13 C2_13 C3_13 C4_13 0.0 . . . .
C21_13 C2_13 C3_13 C4_13 -174.2(6) . . . .
C2_13 C3_13 C4_13 C5_13 0.0 . . . .
C2_13 C3_13 C4_13 O41_13 175.0(5) . . . .
C42_13 O41_13 C4_13 C3_13 -1.1(9) . . . .
C42_13 O41_13 C4_13 C5_13 174.0(6) . . . .
C3_13 C4_13 C5_13 C6_13 0.0 . . . .
O41_13 C4_13 C5_13 C6_13 -175.2(5) . . . .
C3_13 C4_13 C5_13 C10_13 180.0 . . . .
O41_13 C4_13 C5_13 C10_13 4.8(5) . . . .
C4_13 C5_13 C6_13 C7_13 180.0 . . . .
C10_13 C5_13 C6_13 C7_13 0.0 . . . .
C4_13 C5_13 C6_13 N1_13 0.0 . . . .
C10_13 C5_13 C6_13 N1_13 180.0 . . . .
C2_13 N1_13 C6_13 C7_13 180.0 . . . .
C2_13 N1_13 C6_13 C5_13 0.0 . . . .
C5_13 C6_13 C7_13 C8_13 0.0 . . . .
N1_13 C6_13 C7_13 C8_13 180.0 . . . .
C5_13 C6_13 C7_13 N71_13 177.4(5) . . . .
N1_13 C6_13 C7_13 N71_13 -2.6(5) . . . .
C6_13 C7_13 C8_13 C9_13 0.0 . . . .
N71_13 C7_13 C8_13 C9_13 -177.3(5) . . . .
C7_13 C8_13 C9_13 C10_13 0.0 . . . .
C8_13 C9_13 C10_13 C5_13 0.0 . . . .
C6_13 C5_13 C10_13 C9_13 0.0 . . . .
C4_13 C5_13 C10_13 C9_13 180.0 . . . .
C3_13 C2_13 C21_13 O22_13 -20.8(11) . . . .
N1_13 C2_13 C21_13 O22_13 164.8(7) . . . .
C3_13 C2_13 C21_13 N72_14 159.6(6) . . . .
N1_13 C2_13 C21_13 N72_14 -14.8(9) . . . .
O22_12 C21_12 N71_13 C7_13 2.0(17) . . . .
C2_12 C21_12 N71_13 C7_13 179.4(5) . . . .
C6_13 C7_13 N71_13 C21_12 176.4(6) . . . .
C8_13 C7_13 N71_13 C21_12 -6.2(9) . . . .
C6_14 N1_14 C2_14 C3_14 0.0 . . . .
C6_14 N1_14 C2_14 C21_14 -177.5(6) . . . .
N1_14 C2_14 C3_14 C4_14 0.0 . . . .
C21_14 C2_14 C3_14 C4_14 177.6(6) . . . .
C2_14 C3_14 C4_14 C5_14 0.0 . . . .
C2_14 C3_14 C4_14 O41_14 -178.9(6) . . . .
C3_14 C4_14 C5_14 C6_14 0.0 . . . .
O41_14 C4_14 C5_14 C6_14 179.0(6) . . . .
C3_14 C4_14 C5_14 C10_14 180.0 . . . .
O41_14 C4_14 C5_14 C10_14 -1.0(6) . . . .
C4_14 C5_14 C6_14 C7_14 180.0 . . . .
C10_14 C5_14 C6_14 C7_14 0.0 . . . .
C4_14 C5_14 C6_14 N1_14 0.0 . . . .
C10_14 C5_14 C6_14 N1_14 180.0 . . . .
C2_14 N1_14 C6_14 C7_14 180.0 . . . .
C2_14 N1_14 C6_14 C5_14 0.0 . . . .
C5_14 C6_14 C7_14 C8_14 0.0 . . . .
N1_14 C6_14 C7_14 C8_14 180.0 . . . .
C5_14 C6_14 C7_14 C71_14 175.4(6) . . . .
N1_14 C6_14 C7_14 C71_14 -4.6(6) . . . .
C6_14 C7_14 C8_14 C9_14 0.0 . . . .
C71_14 C7_14 C8_14 C9_14 -176.0(6) . . . .
C7_14 C8_14 C9_14 C10_14 0.0 . . . .
C8_14 C9_14 C10_14 C5_14 0.0 . . . .
C4_14 C5_14 C10_14 C9_14 180.0 . . . .
C6_14 C5_14 C10_14 C9_14 0.0 . . . .
C3_14 C2_14 C21_14 O22_14 -13.3(14) . . . .
N1_14 C2_14 C21_14 O22_14 164.3(9) . . . .
C3_14 C2_14 C21_14 N71_15 165.6(6) . . . .
N1_14 C2_14 C21_14 N71_15 -16.9(11) . . . .
O22_13 C21_13 N72_14 C71_14 11.8(16) . . . .
C2_13 C21_13 N72_14 C71_14 -168.8(7) . . . .
C21_13 N72_14 C71_14 C7_14 -174.4(8) . . . .
C8_14 C7_14 C71_14 N72_14 150.5(6) . . . .
C6_14 C7_14 C71_14 N72_14 -25.2(10) . . . .
C5_14 C4_14 O41_14 C42_14 -152.5(8) . . . .
C3_14 C4_14 O41_14 C42_14 26.5(11) . . . .
C4_14 O41_14 C42_14 P43_14 167.5(6) . . . .
O41_14 C42_14 P43_14 O44_14 -175.8(9) . . . .
O41_14 C42_14 P43_14 O46_14 60.7(9) . . . .
O41_14 C42_14 P43_14 O45_14 -56.0(9) . . . .
C4_15 O41_15 C42_15 P43_15 178.9(7) . . . .
O41_15 C42_15 P43_15 O44_15 174.7(11) . . . .
O41_15 C42_15 P43_15 O45_15 63.9(12) . . . .
O41_15 C42_15 P43_15 O46_15 -36.8(12) . . . .
C6_15 N1_15 C2_15 C3_15 0.0 . . . .
C6_15 N1_15 C2_15 C21_15 169.7(6) . . . .
N1_15 C2_15 C3_15 C4_15 0.0 . . . .
C21_15 C2_15 C3_15 C4_15 -168.4(6) . . . .
C42_15 O41_15 C4_15 C3_15 -4.7(11) . . . .
C42_15 O41_15 C4_15 C5_15 177.7(8) . . . .
C2_15 C3_15 C4_15 O41_15 -177.6(6) . . . .
C2_15 C3_15 C4_15 C5_15 0.0 . . . .
O41_15 C4_15 C5_15 C6_15 177.6(6) . . . .
C3_15 C4_15 C5_15 C6_15 0.0 . . . .
O41_15 C4_15 C5_15 C10_15 -2.4(6) . . . .
C3_15 C4_15 C5_15 C10_15 180.0 . . . .
C4_15 C5_15 C6_15 C7_15 180.0 . . . .
C10_15 C5_15 C6_15 C7_15 0.0 . . . .
C4_15 C5_15 C6_15 N1_15 0.0 . . . .
C10_15 C5_15 C6_15 N1_15 180.0 . . . .
C2_15 N1_15 C6_15 C7_15 180.0 . . . .
C2_15 N1_15 C6_15 C5_15 0.0 . . . .
C5_15 C6_15 C7_15 N71_15 173.1(5) . . . .
N1_15 C6_15 C7_15 N71_15 -6.9(5) . . . .
C5_15 C6_15 C7_15 C8_15 0.0 . . . .
N1_15 C6_15 C7_15 C8_15 180.0 . . . .
N71_15 C7_15 C8_15 C9_15 -172.7(5) . . . .
C6_15 C7_15 C8_15 C9_15 0.0 . . . .
C7_15 C8_15 C9_15 C10_15 0.0 . . . .
C8_15 C9_15 C10_15 C5_15 0.0 . . . .
C6_15 C5_15 C10_15 C9_15 0.0 . . . .
C4_15 C5_15 C10_15 C9_15 180.0 . . . .
C6_15 C7_15 N71_15 C21_14 178.9(7) . . . .
C8_15 C7_15 N71_15 C21_14 -8.1(10) . . . .
O22_14 C21_14 N71_15 C7_15 1.2(17) . . . .
C2_14 C21_14 N71_15 C7_15 -177.6(6) . . . .
C3_15 C2_15 C21_15 O22_15 -22.1(12) . . . .
N1_15 C2_15 C21_15 O22_15 168.9(8) . . . .
C3_15 C2_15 C21_15 N72_16 156.2(6) . . . .
N1_15 C2_15 C21_15 N72_16 -12.9(10) . . . .
O22_15 C21_15 N72_16 C71_16 13.7(17) . . . .
C2_15 C21_15 N72_16 C71_16 -164.4(8) . . . .
C21_15 N72_16 C71_16 C7_16 -150.4(8) . . . .
C6_16 N1_16 C2_16 C3_16 0.0 . . . .
C6_16 N1_16 C2_16 C21_16 -166.1(7) . . . .
N1_16 C2_16 C3_16 C4_16 0.0 . . . .
C21_16 C2_16 C3_16 C4_16 167.2(6) . . . .
C2_16 C3_16 C4_16 O41_16 -179.7(7) . . . .
C2_16 C3_16 C4_16 C5_16 0.0 . . . .
O41_16 C4_16 C5_16 C6_16 179.7(6) . . . .
C3_16 C4_16 C5_16 C6_16 0.0 . . . .
O41_16 C4_16 C5_16 C10_16 -0.3(6) . . . .
C3_16 C4_16 C5_16 C10_16 180.0 . . . .
C4_16 C5_16 C6_16 C7_16 180.0 . . . .
C10_16 C5_16 C6_16 C7_16 0.0 . . . .
C4_16 C5_16 C6_16 N1_16 0.0 . . . .
C10_16 C5_16 C6_16 N1_16 180.0 . . . .
C2_16 N1_16 C6_16 C7_16 180.0 . . . .
C2_16 N1_16 C6_16 C5_16 0.0 . . . .
C5_16 C6_16 C7_16 C8_16 0.0 . . . .
N1_16 C6_16 C7_16 C8_16 180.0 . . . .
C5_16 C6_16 C7_16 C71_16 -172.6(6) . . . .
N1_16 C6_16 C7_16 C71_16 7.4(6) . . . .
N72_16 C71_16 C7_16 C6_16 -57.5(9) . . . .
N72_16 C71_16 C7_16 C8_16 130.4(7) . . . .
C6_16 C7_16 C8_16 C9_16 0.0 . . . .
C71_16 C7_16 C8_16 C9_16 171.6(6) . . . .
C7_16 C8_16 C9_16 C10_16 0.0 . . . .
C8_16 C9_16 C10_16 C5_16 0.0 . . . .
C4_16 C5_16 C10_16 C9_16 180.0 . . . .
C6_16 C5_16 C10_16 C9_16 0.0 . . . .
C3_16 C4_16 O41_16 C42_16 -1.3(11) . . . .
C5_16 C4_16 O41_16 C42_16 179.0(7) . . . .
N1_16 C2_16 C21_16 O22_16 169.1(12) . . . .
C3_16 C2_16 C21_16 O22_16 2.3(17) . . . .
N1_16 C2_16 C21_16 N71_17 -24.2(11) . . . .
C3_16 C2_16 C21_16 N71_17 169.1(6) . . . .
C4_16 O41_16 C42_16 P43_16 -168.4(7) . . . .
O41_16 C42_16 P43_16 O44_16 149.8(9) . . . .
O41_16 C42_16 P43_16 O45_16 29.1(12) . . . .
O41_16 C42_16 P43_16 O46_16 -82.0(10) . . . .
C4_17 O41_17 C42_17 P43_17 -173.0(7) . . . .
O41_17 C42_17 P43_17 O44_17 158.4(11) . . . .
O41_17 C42_17 P43_17 O45_17 52.2(11) . . . .
O41_17 C42_17 P43_17 O46_17 -59.6(10) . . . .
C6_17 N1_17 C2_17 C3_17 0.0 . . . .
C6_17 N1_17 C2_17 C21_17 172.3(5) . . . .
N1_17 C2_17 C3_17 C4_17 0.0 . . . .
C21_17 C2_17 C3_17 C4_17 -170.9(6) . . . .
C42_17 O41_17 C4_17 C5_17 -177.4(6) . . . .
C42_17 O41_17 C4_17 C3_17 -6.9(9) . . . .
C2_17 C3_17 C4_17 O41_17 -170.7(5) . . . .
C2_17 C3_17 C4_17 C5_17 0.0 . . . .
O41_17 C4_17 C5_17 C6_17 170.3(5) . . . .
C3_17 C4_17 C5_17 C6_17 0.0 . . . .
O41_17 C4_17 C5_17 C10_17 -9.7(5) . . . .
C3_17 C4_17 C5_17 C10_17 180.0 . . . .
C4_17 C5_17 C6_17 C7_17 180.0 . . . .
C10_17 C5_17 C6_17 C7_17 0.0 . . . .
C4_17 C5_17 C6_17 N1_17 0.0 . . . .
C10_17 C5_17 C6_17 N1_17 180.0 . . . .
C2_17 N1_17 C6_17 C7_17 180.0 . . . .
C2_17 N1_17 C6_17 C5_17 0.0 . . . .
C5_17 C6_17 C7_17 C8_17 0.0 . . . .
N1_17 C6_17 C7_17 C8_17 180.0 . . . .
C5_17 C6_17 C7_17 N71_17 -179.1(4) . . . .
N1_17 C6_17 C7_17 N71_17 0.9(4) . . . .
C6_17 C7_17 C8_17 C9_17 0.0 . . . .
N71_17 C7_17 C8_17 C9_17 179.1(4) . . . .
C7_17 C8_17 C9_17 C10_17 0.0 . . . .
C8_17 C9_17 C10_17 C5_17 0.0 . . . .
C4_17 C5_17 C10_17 C9_17 180.0 . . . .
C6_17 C5_17 C10_17 C9_17 0.0 . . . .
N1_17 C2_17 C21_17 O1_18 -16.8(12) . . . .
C3_17 C2_17 C21_17 O1_18 154.7(9) . . . .
N1_17 C2_17 C21_17 O22_17 163.2(7) . . . .
C3_17 C2_17 C21_17 O22_17 -25.3(11) . . . .
C6_17 C7_17 N71_17 C21_16 -175.4(7) . . . .
C8_17 C7_17 N71_17 C21_16 5.5(10) . . . .
O22_16 C21_16 N71_17 C7_17 -14.2(16) . . . .
C2_16 C21_16 N71_17 C7_17 176.6(6) . . . .
O22_17 C21_17 O1_18 C2_18 -3(2) . . . .
C2_17 C21_17 O1_18 C2_18 176.9(8) . . . .
C21_17 O1_18 C2_18 C3_18 158.0(12) . . . .
O1_18 C2_18 C3_18 Si4_18 177.2(8) . . . .
C2_18 C3_18 Si4_18 C5_18 40.8(12) . . . .
C2_18 C3_18 Si4_18 C7_18 160.3(10) . . . .
C2_18 C3_18 Si4_18 C6_18 -79.9(11) . . . .
